data_7717437
loop_
_publ_author_name
'Liu, Cai-Ming'
'Hao, Xiang'
'Hu, Zhao-Bo'
'Wen, He-Rui'

_publ_section_title
;
 Solvent-dependent Ln(III) clusters assembled by immobilization of CO2 in
 the air: zero-field single-molecule magnets and magnetic refrigerant
 materials
;
_journal_name_full 'Dalton Transactions'
_journal_paper_doi 10.1039/D4DT02310B
_journal_year 2024
_chemical_formula_moiety 'C66 H54 Dy5 F5 N20 O22, 3(C H4 O), 3.5(H2 O)'
_chemical_formula_sum 'C69 H73 Dy5 F5 N20 O28.5'
_chemical_formula_weight 2545.95
_chemical_properties_physical Efflorescent
_space_group_crystal_system triclinic
_space_group_IT_number 2
_space_group_name_Hall '-P 1'
_space_group_name_H-M_alt 'P -1'
_atom_sites_solution_hydrogens mixed
_atom_sites_solution_primary iterative
_audit_creation_date 2024-10-31
_audit_creation_method
;
Olex2 1.3
(compiled 2020.11.12 svn.r5f609507 for OlexSys, GUI svn.r6408)
;
_audit_update_record
;
2024-10-31 deposited with the CCDC.	2024-11-06 downloaded from the CCDC.
;
_cell_angle_alpha 105.243(2)
_cell_angle_beta 102.278(2)
_cell_angle_gamma 100.5150(10)
_cell_formula_units_Z 2
_cell_length_a 14.4896(3)
_cell_length_b 17.1556(3)
_cell_length_c 19.5110(5)
_cell_measurement_reflns_used 30709
_cell_measurement_temperature 170.00(10)
_cell_measurement_theta_max 30.9710
_cell_measurement_theta_min 1.6660
_cell_volume 4423.73(18)
_computing_cell_refinement 'CrysAlisPro 1.171.39.45i (Rigaku OD, 2018)'
_computing_data_collection 'CrysAlisPro 1.171.39.45i (Rigaku OD, 2018)'
_computing_data_reduction 'CrysAlisPro 1.171.39.45i (Rigaku OD, 2018)'
_computing_molecular_graphics 'Olex2 1.3 (Dolomanov et al., 2009)'
_computing_publication_material 'Olex2 1.3 (Dolomanov et al., 2009)'
_computing_structure_refinement 'SHELXL 2018/3 (Sheldrick, 2015)'
_computing_structure_solution 'olex2.solve 1.3 (Bourhis et al., 2015)'
_diffrn_ambient_environment N~2~
_diffrn_ambient_temperature 170.00(10)
_diffrn_detector 'CCD plate'
_diffrn_measured_fraction_theta_full 0.999
_diffrn_measured_fraction_theta_max 0.999
_diffrn_measurement_details
;
List of Runs (angles in degrees, time in seconds):

  # Type    Start    End  Width  t~exp~   \w     \q     \k     \f   Frames
#--------------------------------------------------------------------------
  1  \w    -44.00 -17.00   0.50    7.50    --    5.00  45.00 168.64   54
  2  \w    -14.00  77.00   0.50    7.50    --  -10.70  45.00  77.28  182
  3  \w     -3.00  23.00   0.50    7.50    --  -10.70  45.00  30.00   52
  4  \w    -94.00 -62.00   0.50    7.50    --  -10.70  45.00 -19.89   64
  5  \w     22.00  64.00   0.50    7.50    --  -10.70  45.00 -19.89   84
  6  \w    -55.00 -29.00   0.50    7.50    --  -10.70  45.00  30.00   52
  7  \w    -99.00 -15.00   0.50    7.50    --  -10.70  45.00 150.00  168
  8  \w    -99.00 -34.00   0.50    7.50    --  -10.70  45.00  77.28  130
  9  \w    -91.00  78.00   0.50    7.50    --  -10.70  45.00 171.72  338
;
_diffrn_measurement_device 'four-circle diffractometer'
_diffrn_measurement_device_type 'XtaLAB AFC10 (RCD3): fixed-chi single'
_diffrn_measurement_method '\w scans'
_diffrn_orient_matrix_type 'CrysAlisPro convention (1999,Acta A55,543-557)'
_diffrn_orient_matrix_UB_11 0.0120580000
_diffrn_orient_matrix_UB_12 0.0436401000
_diffrn_orient_matrix_UB_13 0.0181785000
_diffrn_orient_matrix_UB_21 -0.0502498000
_diffrn_orient_matrix_UB_22 -0.0015564000
_diffrn_orient_matrix_UB_23 -0.0044747000
_diffrn_orient_matrix_UB_31 0.0032963000
_diffrn_orient_matrix_UB_32 -0.0074114000
_diffrn_orient_matrix_UB_33 0.0344266000
_diffrn_radiation_monochromator mirror
_diffrn_radiation_probe x-ray
_diffrn_radiation_type 'Mo K\a'
_diffrn_radiation_wavelength 0.71073
_diffrn_reflns_av_R_equivalents 0.0353
_diffrn_reflns_av_unetI/netI 0.0310
_diffrn_reflns_Laue_measured_fraction_full 0.999
_diffrn_reflns_Laue_measured_fraction_max 0.999
_diffrn_reflns_limit_h_max 16
_diffrn_reflns_limit_h_min -16
_diffrn_reflns_limit_k_max 19
_diffrn_reflns_limit_k_min -20
_diffrn_reflns_limit_l_max 22
_diffrn_reflns_limit_l_min -22
_diffrn_reflns_number 56037
_diffrn_reflns_point_group_measured_fraction_full 0.999
_diffrn_reflns_point_group_measured_fraction_max 0.999
_diffrn_reflns_theta_full 24.530
_diffrn_reflns_theta_max 24.530
_diffrn_reflns_theta_min 1.599
_diffrn_source 'Rotating-anode X-ray tube'
_diffrn_source_type 'Rigaku (Mo) X-ray Source'
_exptl_absorpt_coefficient_mu 4.269
_exptl_absorpt_correction_T_max 1.00000
_exptl_absorpt_correction_T_min 0.62143
_exptl_absorpt_correction_type multi-scan
_exptl_absorpt_process_details
;
CrysAlisPro 1.171.39.45i (Rigaku Oxford Diffraction, 2018)
Empirical absorption correction using spherical harmonics,
 implemented in SCALE3 ABSPACK scaling algorithm.
;
_exptl_crystal_colour yellow
_exptl_crystal_colour_primary yellow
_exptl_crystal_density_diffrn 1.910
_exptl_crystal_description plate
_exptl_crystal_F_000 2456
_exptl_crystal_preparation 'Magnetic properties'
_exptl_crystal_size_max 0.15
_exptl_crystal_size_mid 0.05
_exptl_crystal_size_min 0.01
_refine_diff_density_max 1.954
_refine_diff_density_min -1.617
_refine_diff_density_rms 0.170
_refine_ls_extinction_method none
_refine_ls_goodness_of_fit_ref 1.026
_refine_ls_hydrogen_treatment mixed
_refine_ls_matrix_type full
_refine_ls_number_parameters 1187
_refine_ls_number_reflns 14744
_refine_ls_number_restraints 47
_refine_ls_restrained_S_all 1.028
_refine_ls_R_factor_all 0.0459
_refine_ls_R_factor_gt 0.0382
_refine_ls_shift/su_max 0.002
_refine_ls_shift/su_mean 0.000
_refine_ls_structure_factor_coef Fsqd
_refine_ls_weighting_details 'w=1/[\s^2^(Fo^2^)+(0.0628P)^2^+27.7934P] where P=(Fo^2^+2Fc^2^)/3'
_refine_ls_weighting_scheme calc
_refine_ls_wR_factor_gt 0.1024
_refine_ls_wR_factor_ref 0.1104
_reflns_Friedel_coverage 0.000
_reflns_number_gt 12858
_reflns_number_total 14744
_reflns_threshold_expression 'I > 2\s(I)'
_cod_data_source_file d4dt02310b2.cif
_cod_data_source_block new
_cod_original_cell_volume 4423.73(17)
_cod_original_formula_sum 'C69 H73 Dy5 F5 N20 O28.50'
_cod_database_code 7717437
_shelx_shelxl_version_number 2018/3
_chemical_oxdiff_formula CHNOFDy
_shelx_space_group_comment
;
The symmetry employed for this shelxl refinement is uniquely defined
by the following loop, which should always be used as a source of
symmetry information in preference to the above space-group names.
They are only intended as comments.
;
_reflns_odcompleteness_completeness 99.87
_reflns_odcompleteness_iscentric 1
_reflns_odcompleteness_theta 27.42
_olex2_refinement_description
;
1. Restrained distances
 O19-H19A
 0.85 with sigma of 0.01
 O20-H20
 0.85 with sigma of 0.01
 O21-C65
 1.43 with sigma of 0.01
 O21-H21
 0.85 with sigma of 0.01
 C71-O27
 1.43 with sigma of 0.01
 Dy4-H19A
 2.840214 with sigma of 0.02
 C66-H20
 1.891717 with sigma of 0.02
 Dy4-H20
 2.887304 with sigma of 0.02
 C64-H19A
 1.895834 with sigma of 0.02
 Dy4-H21
 2.872157 with sigma of 0.02
 C65-H21
 1.858101 with sigma of 0.02
2. Uiso/Uaniso restraints and constraints
Uanis(O3W) \\sim Ueq, Uanis(O7W) \\sim Ueq: with sigma of 0.02 and sigma for
terminal atoms of 0.04
Uanis(C4) \\sim Ueq, Uanis(O4WB) \\sim Ueq, Uanis(O4W) \\sim Ueq, Uanis(O4WA)
\\sim Ueq: with sigma of 0.001 and sigma for terminal atoms of 0.002
Uanis(O4WB) = Uanis(O4W) = Uanis(O4WA)
3. Others
 Fixed Sof: O3W(0.5) H3WA(0.5) H3WB(0.5) O7W(0.5) H7WA(0.5) H7WB(0.5) O6W(0.5)
 H6WA(0.5) H6WB(0.5) O4W(0.3333) O4WA(0.3333) O4WB(0.3333)
4.a Riding coordinates:
 O1W(H1WA,H1WB), O17(H17A), O2W(H2WA,H2WB), O3W(H3WA,H3WB), O7W(H7WA,H7WB),
 O6W(H6WA,H6WB)
4.b Ternary CH refined with riding coordinates:
 O18(H18)
4.c Aromatic/amide H refined with riding coordinates:
 C2(H2), C4(H4), C5(H5), C7(H7), C10(H10), C11(H11), C12(H12), C14(H14),
 C16(H16), C17(H17), C19(H19), C22(H22), C23(H23), C24(H24), C26(H26), C28(H28),
  C29(H29), C31(H31), C34(H34), C35(H35), C36(H36), C38(H38), C40(H40),
 C41(H41), C43(H43), C46(H46), C47(H47), C48(H48), C50(H50), C52(H52), C53(H53),
  C55(H55), C58(H58), C59(H59), C60(H60)
4.d Idealised Me refined as rotating group:
 C63(H63A,H63B,H63C), C64(H64A,H64B,H64C), C65(H65A,H65B,H65C), C66(H66A,H66B,
 H66C), C67(H67A,H67B,H67C), C69(H69A,H69B,H69C), C71(H71A,H71B,H71C)
4.e Idealised tetrahedral OH refined as rotating group:
 O22(H22A), O24(H24A), O27(H27)
;
_olex2_submission_special_instructions 'No special instructions were received'
_oxdiff_exptl_absorpt_empirical_details
;
Empirical correction (ABSPACK) includes:
- Absorption correction using spherical harmonics
- Frame scaling
;
_oxdiff_exptl_absorpt_empirical_full_max 1.661
_oxdiff_exptl_absorpt_empirical_full_min 0.701

loop_
_space_group_symop_operation_xyz
'x, y, z'
'-x, -y, -z'

loop_
_atom_site_label
_atom_site_type_symbol
_atom_site_fract_x
_atom_site_fract_y
_atom_site_fract_z
_atom_site_U_iso_or_equiv
_atom_site_adp_type
_atom_site_occupancy
_atom_site_site_symmetry_order
_atom_site_calc_flag
_atom_site_refinement_flags_posn
_atom_site_refinement_flags_adp
_atom_site_refinement_flags_occupancy
_atom_site_disorder_assembly
_atom_site_disorder_group
C1 C 0.3643(5) 0.1402(4) 0.0693(4) 0.0349(16) Uani 1 1 d . . . . .
C2 C 0.2780(6) 0.0942(5) 0.0137(5) 0.056(2) Uani 1 1 d . . . . .
H2 H 0.232125 0.121939 -0.004859 0.067 Uiso 1 1 calc R U . . .
C3 C 0.2603(7) 0.0088(5) -0.0135(7) 0.079(4) Uani 1 1 d . . . . .
C4 C 0.3242(8) -0.0359(7) 0.0080(6) 0.070(3) Uani 1 1 d . U . . .
H4 H 0.311405 -0.094486 -0.014259 0.085 Uiso 1 1 calc R U . . .
C5 C 0.4077(7) 0.0087(5) 0.0634(6) 0.061(3) Uani 1 1 d . . . . .
H5 H 0.451866 -0.021089 0.080765 0.073 Uiso 1 1 calc R U . . .
C6 C 0.4313(5) 0.0953(4) 0.0957(4) 0.0360(16) Uani 1 1 d . . . . .
C7 C 0.5181(5) 0.1348(4) 0.1548(4) 0.0318(15) Uani 1 1 d . . . . .
H7 H 0.554469 0.099367 0.171445 0.038 Uiso 1 1 calc R U . . .
C8 C 0.6723(5) 0.3113(4) 0.2779(4) 0.0285(14) Uani 1 1 d . . . . .
C9 C 0.7583(5) 0.3372(4) 0.3424(4) 0.0285(14) Uani 1 1 d . . . . .
C10 C 0.7880(5) 0.2846(4) 0.3808(4) 0.0330(16) Uani 1 1 d . . . . .
H10 H 0.756596 0.226643 0.364131 0.040 Uiso 1 1 calc R U . . .
C11 C 0.8638(5) 0.3190(4) 0.4432(4) 0.0348(16) Uani 1 1 d . . . . .
H11 H 0.884349 0.283298 0.469893 0.042 Uiso 1 1 calc R U . . .
C12 C 0.8811(5) 0.4445(4) 0.4269(4) 0.0299(15) Uani 1 1 d . . . . .
H12 H 0.916679 0.501274 0.441845 0.036 Uiso 1 1 calc R U . . .
C13 C 0.8360(5) 0.3772(5) 0.1417(4) 0.0368(17) Uani 1 1 d . . . . .
C14 C 0.8484(6) 0.2957(5) 0.1146(5) 0.046(2) Uani 1 1 d . . . . .
H14 H 0.825415 0.253186 0.134211 0.055 Uiso 1 1 calc R U . . .
C15 C 0.8934(7) 0.2793(5) 0.0604(6) 0.061(3) Uani 1 1 d . . . . .
C16 C 0.9296(7) 0.3371(6) 0.0285(6) 0.067(3) Uani 1 1 d . . . . .
H16 H 0.959710 0.322080 -0.010039 0.081 Uiso 1 1 calc R U . . .
C17 C 0.9203(6) 0.4167(5) 0.0547(5) 0.053(2) Uani 1 1 d . . . . .
H17 H 0.945066 0.457915 0.034378 0.063 Uiso 1 1 calc R U . . .
C18 C 0.8745(5) 0.4384(5) 0.1116(4) 0.0400(18) Uani 1 1 d . . . . .
C19 C 0.8679(5) 0.5230(4) 0.1336(4) 0.0335(16) Uani 1 1 d . . . . .
H19 H 0.896334 0.558978 0.109891 0.040 Uiso 1 1 calc R U . . .
C20 C 0.7805(5) 0.6695(4) 0.2337(4) 0.0281(14) Uani 1 1 d . . . . .
C21 C 0.7894(4) 0.7613(4) 0.2541(4) 0.0270(14) Uani 1 1 d . . . . .
C22 C 0.8153(5) 0.8101(4) 0.2114(4) 0.0334(15) Uani 1 1 d . . . . .
H22 H 0.831013 0.787404 0.166732 0.040 Uiso 1 1 calc R U . . .
C23 C 0.8170(5) 0.8932(4) 0.2372(4) 0.0374(17) Uani 1 1 d . . . . .
H23 H 0.832878 0.927905 0.208488 0.045 Uiso 1 1 calc R U . . .
C24 C 0.7759(5) 0.8757(4) 0.3376(4) 0.0322(15) Uani 1 1 d . . . . .
H24 H 0.762916 0.899494 0.383245 0.039 Uiso 1 1 calc R U . . .
C26 C 0.7793(6) 0.9468(5) 0.5732(4) 0.0444(19) Uani 1 1 d . . . . .
H26 H 0.712458 0.937353 0.572688 0.053 Uiso 1 1 calc R U . . .
C27 C 0.8449(6) 1.0183(5) 0.6194(5) 0.053(2) Uani 1 1 d . . . . .
C28 C 0.9422(7) 1.0367(6) 0.6247(6) 0.066(3) Uani 1 1 d . . . . .
H28 H 0.985058 1.087910 0.657423 0.079 Uiso 1 1 calc R U . . .
C29 C 0.9755(6) 0.9781(5) 0.5805(5) 0.057(2) Uani 1 1 d . . . . .
H29 H 1.043089 0.988878 0.583379 0.068 Uiso 1 1 calc R U . . .
C30 C 0.9123(5) 0.9023(4) 0.5312(4) 0.0372(17) Uani 1 1 d . . . . .
C31 C 0.9583(5) 0.8456(4) 0.4899(4) 0.0340(16) Uani 1 1 d . . . . .
H31 H 1.026459 0.864477 0.496552 0.041 Uiso 1 1 calc R U . . .
C32 C 0.9419(4) 0.6539(4) 0.3819(4) 0.0261(14) Uani 1 1 d . . . . .
C33 C 1.0037(5) 0.6020(4) 0.3503(4) 0.0267(14) Uani 1 1 d . . . . .
C34 C 1.1025(5) 0.6297(5) 0.3614(4) 0.0377(17) Uani 1 1 d . . . . .
H34 H 1.136423 0.686191 0.387739 0.045 Uiso 1 1 calc R U . . .
C35 C 1.1501(6) 0.5720(5) 0.3327(5) 0.046(2) Uani 1 1 d . . . . .
H35 H 1.218426 0.589766 0.339470 0.056 Uiso 1 1 calc R U . . .
C36 C 1.0092(5) 0.4718(5) 0.2875(4) 0.0394(18) Uani 1 1 d . . . . .
H36 H 0.975618 0.415080 0.261886 0.047 Uiso 1 1 calc R U . . .
C37 C 0.3471(5) 0.8030(4) 0.5029(4) 0.0319(15) Uani 1 1 d . . . . .
C38 C 0.2738(5) 0.8452(4) 0.4921(4) 0.0329(15) Uani 1 1 d . . . . .
H38 H 0.230897 0.832952 0.444294 0.039 Uiso 1 1 calc R U . . .
C39 C 0.2647(5) 0.9048(4) 0.5515(4) 0.0350(16) Uani 1 1 d . . . . .
C40 C 0.3229(6) 0.9267(4) 0.6224(4) 0.0397(17) Uani 1 1 d . . . . .
H40 H 0.313595 0.967798 0.661883 0.048 Uiso 1 1 calc R U . . .
C41 C 0.3959(6) 0.8858(5) 0.6332(4) 0.0417(18) Uani 1 1 d . . . . .
H41 H 0.438353 0.900058 0.681510 0.050 Uiso 1 1 calc R U . . .
C42 C 0.4098(5) 0.8245(4) 0.5763(4) 0.0354(16) Uani 1 1 d . . . . .
C43 C 0.4893(5) 0.7881(4) 0.5950(4) 0.0336(15) Uani 1 1 d . . . . .
H43 H 0.520985 0.801322 0.646014 0.040 Uiso 1 1 calc R U . . .
C44 C 0.6488(5) 0.6877(4) 0.5380(4) 0.0304(15) Uani 1 1 d . . . . .
C45 C 0.7467(5) 0.6755(4) 0.5688(4) 0.0316(15) Uani 1 1 d . . . . .
C46 C 0.7814(6) 0.6799(5) 0.6417(4) 0.0444(19) Uani 1 1 d . . . . .
H46 H 0.742871 0.689610 0.675324 0.053 Uiso 1 1 calc R U . . .
C47 C 0.8732(6) 0.6697(6) 0.6637(5) 0.052(2) Uani 1 1 d . . . . .
H47 H 0.898110 0.672052 0.713532 0.063 Uiso 1 1 calc R U . . .
C48 C 0.8900(5) 0.6539(4) 0.5491(4) 0.0351(16) Uani 1 1 d . . . . .
H48 H 0.928604 0.644410 0.515487 0.042 Uiso 1 1 calc R U . . .
C49 C 0.5341(6) 0.7499(4) 0.1775(4) 0.0376(17) Uani 1 1 d . . . . .
C50 C 0.5299(6) 0.8331(5) 0.2066(4) 0.0445(19) Uani 1 1 d . . . . .
H50 H 0.504265 0.848917 0.247622 0.053 Uiso 1 1 calc R U . . .
C51 C 0.5632(6) 0.8908(4) 0.1749(5) 0.047(2) Uani 1 1 d . . . . .
C52 C 0.6001(6) 0.8743(4) 0.1160(5) 0.045(2) Uani 1 1 d . . . . .
H52 H 0.622113 0.916680 0.095940 0.054 Uiso 1 1 calc R U . . .
C53 C 0.6044(6) 0.7926(4) 0.0864(4) 0.0389(17) Uani 1 1 d . . . . .
H53 H 0.628110 0.778024 0.044181 0.047 Uiso 1 1 calc R U . . .
C54 C 0.5740(5) 0.7308(4) 0.1182(4) 0.0355(17) Uani 1 1 d . . . . .
C55 C 0.5872(5) 0.6488(4) 0.0853(4) 0.0320(15) Uani 1 1 d . . . . .
H55 H 0.598755 0.636799 0.037935 0.038 Uiso 1 1 calc R U . . .
C56 C 0.6052(4) 0.4617(4) 0.1025(4) 0.0247(14) Uani 1 1 d . . . . .
C57 C 0.6165(5) 0.3821(4) 0.0562(4) 0.0283(14) Uani 1 1 d . . . . .
C58 C 0.6561(5) 0.3770(4) -0.0025(4) 0.0322(15) Uani 1 1 d . . . . .
H58 H 0.676585 0.424753 -0.016779 0.039 Uiso 1 1 calc R U . . .
C59 C 0.6649(5) 0.2991(4) -0.0398(4) 0.0373(17) Uani 1 1 d . . . . .
H59 H 0.693254 0.293739 -0.079920 0.045 Uiso 1 1 calc R U . . .
C60 C 0.5942(5) 0.2424(4) 0.0345(4) 0.0357(17) Uani 1 1 d . . . . .
H60 H 0.570394 0.194044 0.046839 0.043 Uiso 1 1 calc R U . . .
C61 C 0.4291(5) 0.4865(4) 0.3002(4) 0.0316(15) Uani 1 1 d . . . . .
C62 C 0.3573(5) 0.4465(4) 0.0939(4) 0.0335(16) Uani 1 1 d . . . . .
C63 C 0.2143(8) 0.3557(7) 0.0048(7) 0.089(4) Uani 1 1 d . . . . .
H63A H 0.236028 0.342165 -0.040150 0.134 Uiso 1 1 calc R U . . .
H63B H 0.144343 0.352990 -0.008448 0.134 Uiso 1 1 calc R U . . .
H63C H 0.225981 0.315440 0.031104 0.134 Uiso 1 1 calc R U . . .
C64 C 0.3511(10) 0.5651(6) 0.4999(7) 0.085(4) Uani 1 1 d D . . . .
H64A H 0.294078 0.517057 0.480963 0.128 Uiso 1 1 calc R U . . .
H64B H 0.331650 0.615520 0.522260 0.128 Uiso 1 1 calc R U . . .
H64C H 0.400905 0.555558 0.537265 0.128 Uiso 1 1 calc R U . . .
C65 C 0.5417(7) 0.9107(5) 0.4522(7) 0.075(3) Uani 1 1 d D . . . .
H65A H 0.578097 0.939575 0.425259 0.112 Uiso 1 1 calc R U . . .
H65B H 0.560481 0.944609 0.504377 0.112 Uiso 1 1 calc R U . . .
H65C H 0.471542 0.902132 0.431114 0.112 Uiso 1 1 calc R U . . .
C66 C 0.3201(7) 0.7710(6) 0.2953(6) 0.061(2) Uani 1 1 d D . . . .
H66A H 0.338533 0.807830 0.267004 0.092 Uiso 1 1 calc R U . . .
H66B H 0.315894 0.804634 0.343144 0.092 Uiso 1 1 calc R U . . .
H66C H 0.256496 0.731981 0.267830 0.092 Uiso 1 1 calc R U . . .
C70 C 0.8120(5) 0.8870(4) 0.5261(4) 0.0338(16) Uani 1 1 d . . . . .
Dy1 Dy 0.48846(2) 0.33457(2) 0.17159(2) 0.02591(9) Uani 1 1 d . . . . .
Dy2 Dy 0.75934(2) 0.49501(2) 0.27166(2) 0.02407(9) Uani 1 1 d . . . . .
Dy3 Dy 0.73871(2) 0.69254(2) 0.40002(2) 0.02363(9) Uani 1 1 d . . . . .
Dy4 Dy 0.47103(2) 0.69022(2) 0.41112(2) 0.02719(9) Uani 1 1 d D . . . .
Dy5 Dy 0.54192(2) 0.57999(2) 0.23156(2) 0.02455(9) Uani 1 1 d . . . . .
F1 F 0.1761(5) -0.0325(3) -0.0664(5) 0.128(4) Uani 1 1 d . . . . .
F2 F 0.9026(5) 0.2002(3) 0.0343(4) 0.096(2) Uani 1 1 d . . . . .
F3 F 0.8101(4) 1.0752(4) 0.6627(3) 0.0802(19) Uani 1 1 d . . . . .
F4 F 0.1929(3) 0.9452(3) 0.5382(3) 0.0451(11) Uani 1 1 d . . . . .
F5 F 0.5583(5) 0.9708(3) 0.2056(3) 0.0667(15) Uani 1 1 d . . . . .
N1 N 0.5521(4) 0.2139(3) 0.1877(3) 0.0281(12) Uani 1 1 d . . . . .
N2 N 0.6360(4) 0.2316(3) 0.2463(3) 0.0319(13) Uani 1 1 d . . . . .
N3 N 0.8064(4) 0.4187(3) 0.3656(3) 0.0271(12) Uani 1 1 d . . . . .
N4 N 0.9109(4) 0.3995(4) 0.4692(3) 0.0311(13) Uani 1 1 d . . . . .
N5 N 0.8263(4) 0.5551(3) 0.1833(3) 0.0296(12) Uani 1 1 d . . . . .
N6 N 0.8336(4) 0.6413(3) 0.1929(3) 0.0303(12) Uani 1 1 d . . . . .
N7 N 0.7703(4) 0.7941(3) 0.3182(3) 0.0273(12) Uani 1 1 d . . . . .
N8 N 0.7977(4) 0.9273(3) 0.2998(3) 0.0352(14) Uani 1 1 d . . . . .
N9 N 0.9152(4) 0.7720(3) 0.4450(3) 0.0290(12) Uani 1 1 d . . . . .
N10 N 0.9825(4) 0.7322(3) 0.4172(3) 0.0284(12) Uani 1 1 d . . . . .
N11 N 0.9549(4) 0.5228(3) 0.3114(3) 0.0282(12) Uani 1 1 d . . . . .
N12 N 1.1042(4) 0.4916(4) 0.2955(4) 0.0436(16) Uani 1 1 d . . . . .
N13 N 0.5216(4) 0.7392(4) 0.5490(3) 0.0340(13) Uani 1 1 d . . . . .
N14 N 0.6068(4) 0.7210(4) 0.5845(3) 0.0370(14) Uani 1 1 d . . . . .
N15 N 0.8013(4) 0.6634(3) 0.5223(3) 0.0290(12) Uani 1 1 d . . . . .
N16 N 0.9296(5) 0.6565(5) 0.6176(4) 0.0460(17) Uani 1 1 d . . . . .
N21 N 0.5842(4) 0.5911(3) 0.1165(3) 0.0289(12) Uani 1 1 d . . . . .
N18 N 0.6014(4) 0.5188(3) 0.0709(3) 0.0286(12) Uani 1 1 d . . . . .
N19 N 0.5832(4) 0.3145(3) 0.0749(3) 0.0278(12) Uani 1 1 d . . . . .
N20 N 0.6348(5) 0.2313(4) -0.0210(3) 0.0367(14) Uani 1 1 d . . . . .
O1 O 0.3821(3) 0.2207(3) 0.0932(3) 0.0356(11) Uani 1 1 d . . . . .
O1W O 0.4169(4) 0.2946(3) 0.2581(3) 0.0516(15) Uani 1 1 d . . . . .
H1WA H 0.369887 0.250113 0.236255 0.077 Uiso 1 1 d R U . . .
H1WB H 0.388507 0.331673 0.276745 0.077 Uiso 1 1 d R U . . .
O2 O 0.6386(3) 0.3712(3) 0.2605(3) 0.0289(10) Uani 1 1 d . . . . .
O3 O 0.7912(3) 0.3932(3) 0.1924(3) 0.0330(11) Uani 1 1 d . . . . .
O4 O 0.7232(3) 0.6287(2) 0.2622(2) 0.0252(9) Uani 1 1 d . . . . .
O5 O 0.7473(3) 0.8201(3) 0.4778(3) 0.0317(10) Uani 1 1 d . . . . .
O6 O 0.8529(3) 0.6146(3) 0.3733(2) 0.0254(9) Uani 1 1 d . . . . .
O7 O 0.3578(3) 0.7476(3) 0.4476(3) 0.0371(11) Uani 1 1 d . . . . .
O8 O 0.6204(3) 0.6673(3) 0.4663(2) 0.0288(10) Uani 1 1 d . . . . .
O9 O 0.5009(4) 0.6937(3) 0.2066(3) 0.0414(12) Uani 1 1 d . . . . .
O10 O 0.5993(3) 0.4652(3) 0.1695(2) 0.0272(10) Uani 1 1 d . . . . .
O11 O 0.4637(3) 0.4526(3) 0.2476(3) 0.0289(10) Uani 1 1 d . . . . .
O12 O 0.4365(3) 0.5665(3) 0.3116(3) 0.0315(10) Uani 1 1 d . . . . .
O13 O 0.3949(4) 0.4478(3) 0.3388(3) 0.0493(15) Uani 1 1 d . . . . .
O14 O 0.3951(3) 0.3862(3) 0.0885(3) 0.0350(11) Uani 1 1 d . . . . .
O15 O 0.3947(3) 0.5200(3) 0.1368(3) 0.0351(11) Uani 1 1 d . . . . .
O16 O 0.2661(4) 0.4361(4) 0.0503(4) 0.0576(16) Uani 1 1 d . . . . .
O17 O 0.6535(3) 0.5507(2) 0.3343(2) 0.0248(9) Uani 1 1 d . . . . .
H17A H 0.633341 0.518407 0.366874 0.037 Uiso 1 1 d R U . . .
O18 O 0.5874(3) 0.6989(3) 0.3405(2) 0.0271(10) Uani 1 1 d . . . . .
H18 H 0.592681 0.751277 0.326548 0.041 Uiso 1 1 calc R U . . .
O19 O 0.3897(4) 0.5755(3) 0.4412(3) 0.0488(14) Uani 1 1 d D . . . .
O20 O 0.3911(5) 0.7257(4) 0.3069(3) 0.0553(16) Uani 1 1 d D . . . .
O21 O 0.5631(4) 0.8335(3) 0.4465(3) 0.0446(13) Uani 1 1 d D . . . .
H21 H 0.6245(9) 0.8412(14) 0.462(5) 0.067 Uiso 1 1 d D U . . .
C67 C 0.1671(12) 0.5618(10) 0.1461(11) 0.131(7) Uani 1 1 d . . . . .
H67A H 0.141352 0.522287 0.095895 0.197 Uiso 1 1 calc R U . . .
H67B H 0.121123 0.595761 0.156207 0.197 Uiso 1 1 calc R U . . .
H67C H 0.175905 0.530895 0.181689 0.197 Uiso 1 1 calc R U . . .
O22 O 0.2558(7) 0.6130(5) 0.1523(6) 0.094(3) Uani 1 1 d . . . . .
H22A H 0.297665 0.585076 0.150496 0.141 Uiso 1 1 calc R U . . .
C69 C 1.0621(10) 0.7586(11) 0.1991(9) 0.127(6) Uani 1 1 d . . . . .
H69A H 1.123797 0.772155 0.186496 0.191 Uiso 1 1 calc R U . . .
H69B H 1.066774 0.721466 0.229540 0.191 Uiso 1 1 calc R U . . .
H69C H 1.048964 0.810033 0.226606 0.191 Uiso 1 1 calc R U . . .
O24 O 0.9888(7) 0.7200(6) 0.1364(6) 0.107(3) Uani 1 1 d . . . . .
H24A H 0.981202 0.753389 0.112282 0.161 Uiso 1 1 calc R U . . .
O2W O 0.2946(7) 0.1446(5) 0.2295(5) 0.107(3) Uani 1 1 d . . . . .
H2WA H 0.328199 0.109308 0.237838 0.161 Uiso 1 1 d R U . . .
H2WB H 0.264619 0.124518 0.182558 0.161 Uiso 1 1 d R U . . .
O3W O 0.3801(18) 0.0237(14) 0.2565(18) 0.205(14) Uani 0.5 1 d . U P . .
H3WA H 0.361990 0.030625 0.213496 0.307 Uiso 0.5 1 d R U P . .
H3WB H 0.443550 0.038365 0.268396 0.307 Uiso 0.5 1 d R U P . .
O7W O 0.714(3) 0.1345(13) -0.1351(11) 0.179(11) Uani 0.5 1 d . U P . .
H7WA H 0.690546 0.086345 -0.167112 0.268 Uiso 0.5 1 d R U P . .
H7WB H 0.671616 0.140105 -0.111152 0.268 Uiso 0.5 1 d R U P . .
H19A H 0.382(15) 0.5282(13) 0.410(7) 0.268 Uiso 1 1 d D U . . .
H20 H 0.409(12) 0.710(12) 0.268(4) 0.268 Uiso 1 1 d D U . . .
O27 O 0.9261(10) 0.8362(10) 0.0759(8) 0.155(5) Uani 1 1 d D . . . .
H27 H 0.893288 0.820749 0.031463 0.233 Uiso 1 1 calc R U . . .
C71 C 0.9921(13) 0.9171(11) 0.0936(17) 0.206(13) Uani 1 1 d D . . . .
H71A H 0.978637 0.938492 0.051647 0.309 Uiso 1 1 calc R U . . .
H71B H 1.059556 0.911992 0.104199 0.309 Uiso 1 1 calc R U . . .
H71C H 0.982916 0.955691 0.137095 0.309 Uiso 1 1 calc R U . . .
O6W O 0.7828(15) 0.139(2) 0.2074(11) 0.169(13) Uani 0.5 1 d . . P . .
H6WA H 0.740455 0.165885 0.219514 0.254 Uiso 0.5 1 d R U P . .
H6WB H 0.762555 0.118345 0.159484 0.254 Uiso 0.5 1 d R U P . .
O4W O 0.164(2) 0.281(2) 0.1443(17) 0.108(5) Uani 0.3333 1 d . U P A 1
O4WA O 0.187(2) 0.241(2) 0.0890(17) 0.108(5) Uani 0.3333 1 d . U P B 2
O4WB O 0.132(2) 0.1846(19) 0.1732(17) 0.108(5) Uani 0.3333 1 d . U P C 3

loop_
_atom_site_aniso_label
_atom_site_aniso_U_11
_atom_site_aniso_U_22
_atom_site_aniso_U_33
_atom_site_aniso_U_23
_atom_site_aniso_U_13
_atom_site_aniso_U_12
C1 0.036(4) 0.015(3) 0.044(4) 0.000(3) 0.004(3) 0.004(3)
C2 0.047(5) 0.023(4) 0.076(6) 0.009(4) -0.011(4) 0.002(3)
C3 0.056(6) 0.026(4) 0.108(9) 0.002(5) -0.041(6) -0.002(4)
C4 0.071(3) 0.069(3) 0.071(3) 0.0219(13) 0.0174(12) 0.0183(12)
C5 0.056(5) 0.019(4) 0.082(7) 0.003(4) -0.016(5) 0.007(4)
C6 0.036(4) 0.020(3) 0.046(4) 0.006(3) 0.003(3) 0.007(3)
C7 0.037(4) 0.015(3) 0.038(4) 0.007(3) 0.003(3) 0.006(3)
C8 0.031(3) 0.019(3) 0.032(4) 0.006(3) 0.005(3) 0.006(3)
C9 0.028(3) 0.022(3) 0.032(4) 0.006(3) 0.003(3) 0.008(3)
C10 0.033(4) 0.020(3) 0.046(4) 0.012(3) 0.005(3) 0.009(3)
C11 0.028(3) 0.030(4) 0.044(4) 0.017(3) -0.002(3) 0.008(3)
C12 0.029(3) 0.020(3) 0.034(4) 0.002(3) 0.002(3) 0.007(3)
C13 0.030(4) 0.032(4) 0.040(4) -0.001(3) 0.003(3) 0.012(3)
C14 0.041(4) 0.025(4) 0.064(6) 0.001(4) 0.013(4) 0.013(3)
C15 0.059(5) 0.031(4) 0.088(7) -0.008(5) 0.035(5) 0.023(4)
C16 0.061(6) 0.049(6) 0.091(8) -0.002(5) 0.048(6) 0.016(5)
C17 0.045(5) 0.042(5) 0.067(6) 0.001(4) 0.027(4) 0.011(4)
C18 0.036(4) 0.028(4) 0.049(5) 0.000(3) 0.008(3) 0.015(3)
C19 0.031(4) 0.030(4) 0.038(4) 0.008(3) 0.007(3) 0.010(3)
C20 0.026(3) 0.019(3) 0.028(4) 0.000(3) -0.004(3) 0.004(3)
C21 0.022(3) 0.020(3) 0.033(4) 0.005(3) -0.003(3) 0.008(3)
C22 0.040(4) 0.023(3) 0.033(4) 0.004(3) 0.006(3) 0.008(3)
C23 0.043(4) 0.027(4) 0.043(4) 0.015(3) 0.009(3) 0.008(3)
C24 0.041(4) 0.019(3) 0.031(4) 0.001(3) 0.002(3) 0.011(3)
C26 0.044(4) 0.038(4) 0.043(5) -0.001(4) 0.011(4) 0.012(4)
C27 0.050(5) 0.037(4) 0.047(5) -0.018(4) 0.002(4) 0.014(4)
C28 0.051(5) 0.037(5) 0.070(6) -0.029(4) 0.000(5) 0.001(4)
C29 0.038(4) 0.024(4) 0.075(6) -0.020(4) 0.002(4) -0.003(3)
C30 0.032(4) 0.024(4) 0.043(4) -0.003(3) 0.006(3) 0.003(3)
C31 0.034(4) 0.021(3) 0.035(4) 0.000(3) 0.002(3) 0.002(3)
C32 0.024(3) 0.022(3) 0.027(3) 0.005(3) 0.000(3) 0.005(3)
C33 0.025(3) 0.018(3) 0.030(4) 0.004(3) -0.003(3) 0.003(2)
C34 0.034(4) 0.032(4) 0.042(4) 0.006(3) 0.010(3) 0.005(3)
C35 0.031(4) 0.043(5) 0.056(5) 0.000(4) 0.009(4) 0.014(3)
C36 0.038(4) 0.026(4) 0.043(4) -0.003(3) 0.000(3) 0.014(3)
C37 0.029(3) 0.017(3) 0.048(4) 0.004(3) 0.013(3) 0.005(3)
C38 0.029(3) 0.020(3) 0.044(4) 0.003(3) 0.007(3) 0.005(3)
C39 0.030(4) 0.020(3) 0.055(5) 0.007(3) 0.012(3) 0.011(3)
C40 0.049(4) 0.023(4) 0.045(5) 0.002(3) 0.017(4) 0.014(3)
C41 0.048(4) 0.036(4) 0.039(4) 0.004(3) 0.013(4) 0.017(3)
C42 0.034(4) 0.023(3) 0.044(4) 0.003(3) 0.007(3) 0.011(3)
C43 0.037(4) 0.030(4) 0.033(4) 0.005(3) 0.011(3) 0.012(3)
C44 0.031(3) 0.024(3) 0.033(4) 0.006(3) 0.004(3) 0.008(3)
C45 0.032(4) 0.025(3) 0.035(4) 0.006(3) 0.005(3) 0.009(3)
C46 0.041(4) 0.062(5) 0.036(4) 0.018(4) 0.010(4) 0.026(4)
C47 0.056(5) 0.077(6) 0.040(5) 0.027(4) 0.016(4) 0.039(5)
C48 0.034(4) 0.033(4) 0.040(4) 0.009(3) 0.010(3) 0.015(3)
C49 0.051(4) 0.020(3) 0.031(4) 0.001(3) -0.007(3) 0.012(3)
C50 0.065(5) 0.024(4) 0.038(4) 0.004(3) 0.000(4) 0.021(4)
C51 0.069(5) 0.015(3) 0.044(5) 0.003(3) -0.010(4) 0.018(3)
C52 0.054(5) 0.022(4) 0.049(5) 0.015(3) -0.008(4) 0.008(3)
C53 0.046(4) 0.022(4) 0.039(4) 0.006(3) -0.003(3) 0.008(3)
C54 0.040(4) 0.018(3) 0.037(4) 0.009(3) -0.011(3) 0.007(3)
C55 0.035(4) 0.021(3) 0.032(4) 0.005(3) -0.001(3) 0.005(3)
C56 0.024(3) 0.017(3) 0.025(3) -0.001(3) 0.000(3) 0.005(2)
C57 0.030(3) 0.023(3) 0.028(4) 0.005(3) 0.000(3) 0.011(3)
C58 0.037(4) 0.024(3) 0.036(4) 0.009(3) 0.008(3) 0.012(3)
C59 0.044(4) 0.026(4) 0.037(4) 0.003(3) 0.007(3) 0.012(3)
C60 0.040(4) 0.016(3) 0.044(4) 0.003(3) 0.004(3) 0.008(3)
C61 0.027(3) 0.024(3) 0.039(4) 0.002(3) 0.006(3) 0.010(3)
C62 0.033(4) 0.025(4) 0.036(4) 0.005(3) 0.000(3) 0.008(3)
C63 0.056(6) 0.063(7) 0.101(9) -0.022(6) -0.014(6) 0.014(5)
C64 0.118(10) 0.044(6) 0.098(9) 0.008(6) 0.073(8) 0.000(6)
C65 0.060(6) 0.032(5) 0.118(9) 0.029(6) -0.008(6) 0.004(4)
C66 0.055(5) 0.060(6) 0.074(7) 0.025(5) 0.010(5) 0.032(5)
C70 0.040(4) 0.022(3) 0.031(4) 0.000(3) 0.005(3) 0.006(3)
Dy1 0.02886(17) 0.01157(15) 0.02946(17) 0.00089(12) -0.00139(13) 0.00532(12)
Dy2 0.02492(16) 0.01253(15) 0.02873(17) 0.00091(12) 0.00057(13) 0.00630(11)
Dy3 0.02248(15) 0.01461(15) 0.02713(17) -0.00037(12) 0.00175(12) 0.00468(11)
Dy4 0.02426(16) 0.01733(16) 0.03388(19) -0.00045(13) 0.00439(13) 0.00719(12)
Dy5 0.02615(16) 0.01249(15) 0.02834(17) 0.00061(12) -0.00036(13) 0.00649(11)
F1 0.097(5) 0.030(3) 0.171(8) -0.002(4) -0.081(5) -0.006(3)
F2 0.111(5) 0.037(3) 0.147(6) -0.002(3) 0.076(5) 0.031(3)
F3 0.061(3) 0.061(3) 0.077(4) -0.040(3) 0.008(3) 0.018(3)
F4 0.043(2) 0.028(2) 0.061(3) 0.002(2) 0.012(2) 0.0203(19)
F5 0.112(4) 0.019(2) 0.058(3) 0.004(2) 0.002(3) 0.025(3)
N1 0.033(3) 0.014(3) 0.031(3) 0.003(2) -0.001(2) 0.007(2)
N2 0.033(3) 0.016(3) 0.037(3) 0.005(2) -0.002(3) 0.002(2)
N3 0.026(3) 0.018(3) 0.032(3) 0.005(2) 0.000(2) 0.006(2)
N4 0.025(3) 0.030(3) 0.035(3) 0.009(3) 0.002(2) 0.009(2)
N5 0.031(3) 0.014(3) 0.038(3) 0.004(2) 0.003(3) 0.006(2)
N6 0.036(3) 0.018(3) 0.034(3) 0.005(2) 0.006(3) 0.007(2)
N7 0.028(3) 0.020(3) 0.028(3) 0.003(2) 0.002(2) 0.005(2)
N8 0.042(3) 0.017(3) 0.042(4) 0.005(3) 0.007(3) 0.010(2)
N9 0.032(3) 0.020(3) 0.030(3) 0.003(2) 0.003(2) 0.006(2)
N10 0.027(3) 0.020(3) 0.032(3) 0.002(2) 0.005(2) 0.004(2)
N11 0.026(3) 0.023(3) 0.033(3) 0.003(2) 0.004(2) 0.011(2)
N12 0.029(3) 0.035(4) 0.056(4) 0.001(3) 0.006(3) 0.011(3)
N13 0.031(3) 0.031(3) 0.040(3) 0.009(3) 0.010(3) 0.013(3)
N14 0.035(3) 0.038(3) 0.040(4) 0.010(3) 0.011(3) 0.018(3)
N15 0.029(3) 0.025(3) 0.031(3) 0.005(2) 0.006(2) 0.010(2)
N16 0.041(4) 0.071(5) 0.038(4) 0.026(4) 0.011(3) 0.030(3)
N21 0.033(3) 0.015(3) 0.029(3) -0.001(2) -0.003(2) 0.005(2)
N18 0.033(3) 0.015(3) 0.033(3) 0.002(2) 0.003(2) 0.008(2)
N19 0.031(3) 0.016(3) 0.028(3) 0.001(2) -0.002(2) 0.006(2)
N20 0.044(3) 0.024(3) 0.040(4) 0.003(3) 0.010(3) 0.017(3)
O1 0.037(3) 0.019(2) 0.038(3) 0.001(2) -0.005(2) 0.007(2)
O1W 0.071(4) 0.027(3) 0.064(4) 0.010(3) 0.040(3) 0.013(3)
O2 0.030(2) 0.013(2) 0.036(3) 0.0046(19) -0.003(2) 0.0047(18)
O3 0.035(3) 0.018(2) 0.038(3) 0.000(2) 0.001(2) 0.0104(19)
O4 0.027(2) 0.011(2) 0.031(2) 0.0038(18) 0.0020(19) 0.0029(17)
O5 0.029(2) 0.022(2) 0.033(3) -0.002(2) 0.000(2) 0.0051(19)
O6 0.024(2) 0.019(2) 0.027(2) 0.0002(18) 0.0010(18) 0.0066(18)
O7 0.029(2) 0.030(3) 0.041(3) -0.004(2) 0.005(2) 0.010(2)
O8 0.027(2) 0.025(2) 0.030(3) 0.002(2) 0.006(2) 0.0077(19)
O9 0.065(3) 0.024(3) 0.037(3) 0.009(2) 0.008(3) 0.021(2)
O10 0.032(2) 0.017(2) 0.030(3) 0.0045(19) 0.004(2) 0.0096(18)
O11 0.026(2) 0.018(2) 0.039(3) 0.004(2) 0.007(2) 0.0064(18)
O12 0.035(3) 0.015(2) 0.039(3) 0.004(2) 0.006(2) 0.0041(19)
O13 0.073(4) 0.022(3) 0.062(4) 0.011(3) 0.045(3) 0.009(3)
O14 0.038(3) 0.020(2) 0.037(3) 0.002(2) -0.002(2) 0.008(2)
O15 0.035(3) 0.018(2) 0.042(3) 0.002(2) -0.004(2) 0.008(2)
O16 0.046(3) 0.042(3) 0.069(4) 0.006(3) -0.007(3) 0.014(3)
O17 0.028(2) 0.012(2) 0.027(2) 0.0011(18) 0.0006(19) 0.0020(17)
O18 0.034(2) 0.012(2) 0.028(2) 0.0005(18) 0.001(2) 0.0047(18)
O19 0.055(3) 0.028(3) 0.061(4) 0.002(3) 0.032(3) 0.005(2)
O20 0.073(4) 0.055(4) 0.046(3) 0.010(3) 0.011(3) 0.049(3)
O21 0.035(3) 0.013(2) 0.073(4) -0.001(2) 0.008(3) 0.006(2)
C67 0.124(13) 0.096(11) 0.191(18) 0.023(11) 0.107(13) 0.028(10)
O22 0.128(8) 0.065(5) 0.112(7) 0.028(5) 0.062(6) 0.049(5)
C69 0.082(9) 0.123(13) 0.119(13) 0.004(10) -0.025(9) -0.002(9)
O24 0.096(6) 0.079(6) 0.114(8) 0.021(5) -0.007(6) 0.001(5)
O2W 0.124(8) 0.068(5) 0.103(7) 0.001(5) 0.032(6) -0.004(5)
O3W 0.130(17) 0.085(14) 0.28(3) -0.090(16) 0.006(18) 0.023(13)
O7W 0.40(3) 0.091(14) 0.083(13) 0.028(11) 0.117(18) 0.099(18)
O27 0.119(10) 0.195(15) 0.173(13) 0.085(12) 0.035(9) 0.056(10)
C71 0.094(13) 0.128(18) 0.38(4) 0.06(2) 0.051(19) 0.041(13)
O6W 0.113(16) 0.35(4) 0.091(14) 0.059(19) 0.060(13) 0.15(2)
O4W 0.107(5) 0.108(5) 0.108(5) 0.033(2) 0.0294(18) 0.0285(17)
O4WA 0.107(5) 0.108(5) 0.108(5) 0.033(2) 0.0294(18) 0.0285(17)
O4WB 0.107(5) 0.108(5) 0.108(5) 0.033(2) 0.0294(18) 0.0285(17)

loop_
_atom_type_symbol
_atom_type_description
_atom_type_scat_dispersion_real
_atom_type_scat_dispersion_imag
_atom_type_scat_source
C C 0.0033 0.0016 'International Tables Vol C Tables 4.2.6.8 and 6.1.1.4'
H H 0.0000 0.0000 'International Tables Vol C Tables 4.2.6.8 and 6.1.1.4'
Dy Dy -0.1892 4.4098 'International Tables Vol C Tables 4.2.6.8 and 6.1.1.4'
F F 0.0171 0.0103 'International Tables Vol C Tables 4.2.6.8 and 6.1.1.4'
N N 0.0061 0.0033 'International Tables Vol C Tables 4.2.6.8 and 6.1.1.4'
O O 0.0106 0.0060 'International Tables Vol C Tables 4.2.6.8 and 6.1.1.4'

loop_
_geom_angle_atom_site_label_1
_geom_angle_atom_site_label_2
_geom_angle_atom_site_label_3
_geom_angle
_geom_angle_site_symmetry_1
_geom_angle_site_symmetry_3
_geom_angle_publ_flag
C2 C1 C6 118.1(6) . . ?
O1 C1 C2 119.4(7) . . ?
O1 C1 C6 122.5(6) . . ?
C1 C2 H2 120.2 . . ?
C3 C2 C1 119.6(8) . . ?
C3 C2 H2 120.2 . . ?
C4 C3 C2 124.0(9) . . ?
F1 C3 C2 117.2(8) . . ?
F1 C3 C4 118.7(8) . . ?
C3 C4 H4 121.7 . . ?
C3 C4 C5 116.5(10) . . ?
C5 C4 H4 121.7 . . ?
C4 C5 H5 118.2 . . ?
C4 C5 C6 123.7(8) . . ?
C6 C5 H5 118.2 . . ?
C5 C6 C1 118.0(7) . . ?
C5 C6 C7 119.0(7) . . ?
C7 C6 C1 122.9(6) . . ?
C6 C7 H7 116.8 . . ?
N1 C7 C6 126.5(6) . . ?
N1 C7 H7 116.8 . . ?
N2 C8 C9 116.6(6) . . ?
N2 C8 O2 127.0(6) . . ?
O2 C8 C9 116.3(5) . . ?
C10 C9 C8 124.1(6) . . ?
N3 C9 C8 115.7(5) . . ?
N3 C9 C10 120.2(6) . . ?
C9 C10 H10 121.2 . . ?
C11 C10 C9 117.5(6) . . ?
C11 C10 H10 121.2 . . ?
C10 C11 H11 118.0 . . ?
N4 C11 C10 124.0(6) . . ?
N4 C11 H11 118.0 . . ?
N3 C12 H12 116.4 . . ?
N4 C12 H12 116.4 . . ?
N4 C12 N3 127.2(6) . . ?
C18 C13 C14 117.7(7) . . ?
O3 C13 C14 119.7(7) . . ?
O3 C13 C18 122.6(6) . . ?
C13 C14 H14 120.5 . . ?
C15 C14 C13 119.1(8) . . ?
C15 C14 H14 120.5 . . ?
C14 C15 C16 124.6(8) . . ?
C14 C15 F2 117.9(9) . . ?
F2 C15 C16 117.5(8) . . ?
C15 C16 H16 121.3 . . ?
C17 C16 C15 117.5(8) . . ?
C17 C16 H16 121.3 . . ?
C16 C17 H17 119.5 . . ?
C16 C17 C18 121.0(9) . . ?
C18 C17 H17 119.5 . . ?
C13 C18 C19 124.0(7) . . ?
C17 C18 C13 120.1(7) . . ?
C17 C18 C19 115.8(7) . . ?
C18 C19 H19 117.2 . . ?
N5 C19 C18 125.6(7) . . ?
N5 C19 H19 117.2 . . ?
N6 C20 C21 116.3(6) . . ?
N6 C20 O4 128.0(6) . . ?
O4 C20 C21 115.5(6) . . ?
C22 C21 C20 124.0(6) . . ?
N7 C21 C20 114.4(6) . . ?
N7 C21 C22 121.6(6) . . ?
C21 C22 H22 121.8 . . ?
C23 C22 C21 116.4(7) . . ?
C23 C22 H22 121.8 . . ?
C22 C23 H23 118.2 . . ?
N8 C23 C22 123.5(7) . . ?
N8 C23 H23 118.2 . . ?
N7 C24 H24 116.6 . . ?
N8 C24 H24 116.6 . . ?
N8 C24 N7 126.9(7) . . ?
C27 C26 H26 120.5 . . ?
C27 C26 C70 119.0(7) . . ?
C70 C26 H26 120.5 . . ?
C26 C27 C28 124.7(8) . . ?
C26 C27 F3 117.1(8) . . ?
F3 C27 C28 118.2(7) . . ?
C27 C28 H28 121.5 . . ?
C27 C28 C29 117.0(8) . . ?
C29 C28 H28 121.5 . . ?
C28 C29 H29 119.0 . . ?
C28 C29 C30 121.9(8) . . ?
C30 C29 H29 119.0 . . ?
C29 C30 C31 115.7(7) . . ?
C70 C30 C29 119.0(7) . . ?
C70 C30 C31 125.3(6) . . ?
C30 C31 H31 117.1 . . ?
N9 C31 C30 125.7(7) . . ?
N9 C31 H31 117.1 . . ?
N10 C32 C33 117.7(6) . . ?
N10 C32 O6 126.6(6) . . ?
O6 C32 C33 115.7(5) . . ?
C34 C33 C32 124.4(6) . . ?
N11 C33 C32 113.8(5) . . ?
N11 C33 C34 121.8(6) . . ?
C33 C34 H34 121.5 . . ?
C33 C34 C35 117.1(7) . . ?
C35 C34 H34 121.5 . . ?
C34 C35 H35 118.6 . . ?
N12 C35 C34 122.8(7) . . ?
N12 C35 H35 118.6 . . ?
N11 C36 H36 116.4 . . ?
N12 C36 H36 116.4 . . ?
N12 C36 N11 127.3(7) . . ?
C38 C37 C42 117.8(6) . . ?
O7 C37 C38 120.2(7) . . ?
O7 C37 C42 122.0(6) . . ?
C37 C38 H38 120.4 . . ?
C39 C38 C37 119.3(7) . . ?
C39 C38 H38 120.4 . . ?
C40 C39 C38 124.6(6) . . ?
F4 C39 C38 117.3(7) . . ?
F4 C39 C40 118.1(6) . . ?
C39 C40 H40 121.8 . . ?
C39 C40 C41 116.4(7) . . ?
C41 C40 H40 121.8 . . ?
C40 C41 H41 118.7 . . ?
C40 C41 C42 122.7(7) . . ?
C42 C41 H41 118.7 . . ?
C41 C42 C37 119.3(6) . . ?
C41 C42 C43 116.9(7) . . ?
C43 C42 C37 123.8(6) . . ?
C42 C43 H43 117.0 . . ?
N13 C43 C42 126.0(7) . . ?
N13 C43 H43 117.0 . . ?
N14 C44 C45 116.5(6) . . ?
N14 C44 O8 128.2(6) . . ?
O8 C44 C45 115.2(6) . . ?
C46 C45 C44 123.1(7) . . ?
N15 C45 C44 115.7(6) . . ?
N15 C45 C46 121.1(6) . . ?
C45 C46 H46 121.2 . . ?
C47 C46 C45 117.6(7) . . ?
C47 C46 H46 121.2 . . ?
C46 C47 H47 118.7 . . ?
N16 C47 C46 122.5(8) . . ?
N16 C47 H47 118.7 . . ?
N15 C48 H48 116.6 . . ?
N16 C48 H48 116.6 . . ?
N16 C48 N15 126.7(7) . . ?
C54 C49 C50 117.8(7) . . ?
O9 C49 C50 119.8(7) . . ?
O9 C49 C54 122.4(6) . . ?
C49 C50 H50 120.4 . . ?
C51 C50 C49 119.2(8) . . ?
C51 C50 H50 120.4 . . ?
C52 C51 C50 124.8(7) . . ?
C52 C51 F5 118.4(7) . . ?
F5 C51 C50 116.8(8) . . ?
C51 C52 H52 121.6 . . ?
C51 C52 C53 116.9(7) . . ?
C53 C52 H52 121.6 . . ?
C52 C53 H53 119.6 . . ?
C52 C53 C54 120.8(8) . . ?
C54 C53 H53 119.6 . . ?
C49 C54 C53 120.4(7) . . ?
C49 C54 C55 123.6(6) . . ?
C53 C54 C55 116.0(7) . . ?
C54 C55 H55 118.1 . . ?
N21 C55 C54 123.9(7) . . ?
N21 C55 H55 118.1 . . ?
N18 C56 C57 115.0(6) . . ?
N18 C56 O10 128.2(6) . . ?
O10 C56 C57 116.8(5) . . ?
C58 C57 C56 123.0(6) . . ?
N19 C57 C56 114.9(6) . . ?
N19 C57 C58 122.1(6) . . ?
C57 C58 H58 121.5 . . ?
C57 C58 C59 117.0(6) . . ?
C59 C58 H58 121.5 . . ?
C58 C59 H59 119.0 . . ?
N20 C59 C58 122.0(7) . . ?
N20 C59 H59 119.0 . . ?
N19 C60 H60 116.5 . . ?
N20 C60 H60 116.5 . . ?
N20 C60 N19 126.9(7) . . ?
O11 C61 Dy5 56.7(3) . . ?
O11 C61 O12 114.0(6) . . ?
O12 C61 Dy5 58.1(3) . . ?
O13 C61 Dy5 169.1(5) . . ?
O13 C61 O11 123.3(6) . . ?
O13 C61 O12 122.7(6) . . ?
O14 C62 O15 126.8(6) . . ?
O14 C62 O16 119.9(6) . . ?
O15 C62 O16 113.2(6) . . ?
H63A C63 H63B 109.5 . . ?
H63A C63 H63C 109.5 . . ?
H63B C63 H63C 109.5 . . ?
O16 C63 H63A 109.5 . . ?
O16 C63 H63B 109.5 . . ?
O16 C63 H63C 109.5 . . ?
H64A C64 H64B 109.5 . . ?
H64A C64 H64C 109.5 . . ?
H64B C64 H64C 109.5 . . ?
O19 C64 H64A 109.5 . . ?
O19 C64 H64B 109.5 . . ?
O19 C64 H64C 109.5 . . ?
H65A C65 H65B 109.5 . . ?
H65A C65 H65C 109.5 . . ?
H65B C65 H65C 109.5 . . ?
O21 C65 H65A 109.5 . . ?
O21 C65 H65B 109.5 . . ?
O21 C65 H65C 109.5 . . ?
H66A C66 H66B 109.5 . . ?
H66A C66 H66C 109.5 . . ?
H66B C66 H66C 109.5 . . ?
O20 C66 H66A 109.5 . . ?
O20 C66 H66B 109.5 . . ?
O20 C66 H66C 109.5 . . ?
C30 C70 C26 118.4(7) . . ?
O5 C70 C26 119.0(7) . . ?
O5 C70 C30 122.6(6) . . ?
N1 Dy1 Dy5 145.38(12) . . ?
N1 Dy1 N19 78.67(18) . . ?
N1 Dy1 O10 121.30(16) . . ?
N19 Dy1 Dy5 98.23(11) . . ?
O1 Dy1 Dy5 141.74(12) . . ?
O1 Dy1 N1 72.73(17) . . ?
O1 Dy1 N19 84.31(18) . . ?
O1 Dy1 O1W 83.3(2) . . ?
O1 Dy1 O2 138.55(15) . . ?
O1 Dy1 O10 139.03(17) . . ?
O1 Dy1 O11 130.17(17) . . ?
O1 Dy1 O14 77.13(16) . . ?
O1W Dy1 Dy5 105.71(13) . . ?
O1W Dy1 N1 75.72(19) . . ?
O1W Dy1 N19 153.88(17) . . ?
O1W Dy1 O10 135.74(17) . . ?
O1W Dy1 O14 117.0(2) . . ?
O2 Dy1 Dy5 79.61(10) . . ?
O2 Dy1 N1 65.83(16) . . ?
O2 Dy1 N19 87.00(17) . . ?
O2 Dy1 O1W 87.2(2) . . ?
O2 Dy1 O10 68.42(14) . . ?
O2 Dy1 O14 141.38(15) . . ?
O10 Dy1 Dy5 35.98(10) . . ?
O10 Dy1 N19 64.07(15) . . ?
O11 Dy1 Dy5 33.99(11) . . ?
O11 Dy1 N1 136.49(17) . . ?
O11 Dy1 N19 132.22(16) . . ?
O11 Dy1 O1W 72.24(17) . . ?
O11 Dy1 O2 83.81(15) . . ?
O11 Dy1 O10 68.97(15) . . ?
O11 Dy1 O14 76.65(16) . . ?
O14 Dy1 Dy5 65.56(11) . . ?
O14 Dy1 N1 145.58(17) . . ?
O14 Dy1 N19 82.22(17) . . ?
O14 Dy1 O10 73.52(15) . . ?
Dy5 Dy2 Dy3 58.446(8) . . ?
N3 Dy2 Dy3 99.33(12) . . ?
N3 Dy2 Dy5 129.25(12) . . ?
N3 Dy2 N11 71.71(17) . . ?
N3 Dy2 O10 130.42(15) . . ?
N5 Dy2 Dy3 98.75(12) . . ?
N5 Dy2 Dy5 89.94(12) . . ?
N5 Dy2 N3 140.59(17) . . ?
N5 Dy2 N11 71.18(17) . . ?
N5 Dy2 O10 80.60(16) . . ?
N11 Dy2 Dy3 98.43(11) . . ?
N11 Dy2 Dy5 148.26(11) . . ?
O2 Dy2 Dy3 114.33(11) . . ?
O2 Dy2 Dy5 83.37(10) . . ?
O2 Dy2 N3 64.28(15) . . ?
O2 Dy2 N5 135.34(17) . . ?
O2 Dy2 N11 128.02(15) . . ?
O2 Dy2 O4 124.96(14) . . ?
O2 Dy2 O10 66.20(14) . . ?
O3 Dy2 Dy3 170.24(13) . . ?
O3 Dy2 Dy5 124.54(12) . . ?
O3 Dy2 N3 85.41(17) . . ?
O3 Dy2 N5 72.53(18) . . ?
O3 Dy2 N11 74.86(17) . . ?
O3 Dy2 O2 75.39(17) . . ?
O3 Dy2 O4 131.57(16) . . ?
O3 Dy2 O6 136.01(16) . . ?
O3 Dy2 O10 84.79(15) . . ?
O3 Dy2 O17 151.25(16) . . ?
O4 Dy2 Dy3 42.91(10) . . ?
O4 Dy2 Dy5 41.66(10) . . ?
O4 Dy2 N3 142.21(16) . . ?
O4 Dy2 N5 63.21(16) . . ?
O4 Dy2 N11 106.67(15) . . ?
O4 Dy2 O10 70.01(13) . . ?
O6 Dy2 Dy3 37.69(10) . . ?
O6 Dy2 Dy5 95.12(10) . . ?
O6 Dy2 N3 82.32(16) . . ?
O6 Dy2 N5 91.23(16) . . ?
O6 Dy2 N11 61.17(15) . . ?
O6 Dy2 O2 133.26(16) . . ?
O6 Dy2 O4 65.74(14) . . ?
O6 Dy2 O10 133.68(13) . . ?
O10 Dy2 Dy3 98.31(9) . . ?
O10 Dy2 Dy5 39.96(9) . . ?
O10 Dy2 N11 149.00(16) . . ?
O17 Dy2 Dy3 37.83(10) . . ?
O17 Dy2 Dy5 41.66(10) . . ?
O17 Dy2 N3 91.53(16) . . ?
O17 Dy2 N5 123.19(16) . . ?
O17 Dy2 N11 131.05(15) . . ?
O17 Dy2 O2 77.54(15) . . ?
O17 Dy2 O4 60.30(14) . . ?
O17 Dy2 O6 71.38(14) . . ?
O17 Dy2 O10 75.52(14) . . ?
Dy2 Dy3 Dy4 113.529(9) . . ?
Dy5 Dy3 Dy2 60.445(8) . . ?
Dy5 Dy3 Dy4 62.870(8) . . ?
N7 Dy3 Dy2 98.59(11) . . ?
N7 Dy3 Dy4 103.15(11) . . ?
N7 Dy3 Dy5 80.11(11) . . ?
N9 Dy3 Dy2 99.52(12) . . ?
N9 Dy3 Dy4 146.94(13) . . ?
N9 Dy3 Dy5 142.26(13) . . ?
N9 Dy3 N7 71.31(17) . . ?
N9 Dy3 N15 76.30(18) . . ?
N9 Dy3 O4 100.17(16) . . ?
N15 Dy3 Dy2 97.71(12) . . ?
N15 Dy3 Dy4 97.66(12) . . ?
N15 Dy3 Dy5 134.09(12) . . ?
N15 Dy3 N7 145.65(17) . . ?
O4 Dy3 Dy2 41.30(9) . . ?
O4 Dy3 Dy4 105.07(9) . . ?
O4 Dy3 Dy5 43.06(9) . . ?
O4 Dy3 N7 60.54(14) . . ?
O4 Dy3 N15 138.45(15) . . ?
O5 Dy3 Dy2 172.17(12) . . ?
O5 Dy3 Dy4 74.10(11) . . ?
O5 Dy3 Dy5 124.56(11) . . ?
O5 Dy3 N7 77.35(17) . . ?
O5 Dy3 N9 72.90(17) . . ?
O5 Dy3 N15 82.57(17) . . ?
O5 Dy3 O4 136.83(15) . . ?
O5 Dy3 O6 135.28(15) . . ?
O5 Dy3 O8 74.68(16) . . ?
O5 Dy3 O17 150.79(16) . . ?
O5 Dy3 O18 85.14(15) . . ?
O6 Dy3 Dy2 38.01(10) . . ?
O6 Dy3 Dy4 147.64(10) . . ?
O6 Dy3 Dy5 97.41(10) . . ?
O6 Dy3 N7 97.78(16) . . ?
O6 Dy3 N9 63.71(16) . . ?
O6 Dy3 N15 77.43(16) . . ?
O6 Dy3 O4 64.71(14) . . ?
O6 Dy3 O8 127.63(15) . . ?
O6 Dy3 O17 70.94(14) . . ?
O8 Dy3 Dy2 112.53(11) . . ?
O8 Dy3 Dy4 33.98(11) . . ?
O8 Dy3 Dy5 86.64(11) . . ?
O8 Dy3 N7 134.05(15) . . ?
O8 Dy3 N9 131.01(17) . . ?
O8 Dy3 N15 63.88(16) . . ?
O8 Dy3 O4 128.45(14) . . ?
O17 Dy3 Dy2 37.04(11) . . ?
O17 Dy3 Dy4 77.64(10) . . ?
O17 Dy3 Dy5 43.25(10) . . ?
O17 Dy3 N7 116.74(15) . . ?
O17 Dy3 N9 134.65(16) . . ?
O17 Dy3 N15 94.12(16) . . ?
O17 Dy3 O4 58.62(14) . . ?
O17 Dy3 O8 77.82(15) . . ?
O18 Dy3 Dy2 100.30(10) . . ?
O18 Dy3 Dy4 34.13(11) . . ?
O18 Dy3 Dy5 39.91(11) . . ?
O18 Dy3 N7 74.27(16) . . ?
O18 Dy3 N9 142.32(16) . . ?
O18 Dy3 N15 131.61(17) . . ?
O18 Dy3 O4 75.25(15) . . ?
O18 Dy3 O6 137.02(15) . . ?
O18 Dy3 O8 67.73(16) . . ?
O18 Dy3 O17 75.42(14) . . ?
Dy3 Dy4 Dy5 55.191(7) . . ?
N13 Dy4 Dy3 92.76(13) . . ?
N13 Dy4 Dy5 145.05(13) . . ?
O7 Dy4 Dy3 153.73(12) . . ?
O7 Dy4 Dy5 142.18(13) . . ?
O7 Dy4 N13 72.76(18) . . ?
O7 Dy4 O8 137.48(17) . . ?
O7 Dy4 O12 123.81(17) . . ?
O7 Dy4 O18 143.49(17) . . ?
O7 Dy4 O19 83.06(19) . . ?
O7 Dy4 O20 75.61(19) . . ?
O7 Dy4 O21 83.31(18) . . ?
O8 Dy4 Dy3 34.77(11) . . ?
O8 Dy4 Dy5 80.32(11) . . ?
O8 Dy4 N13 64.73(17) . . ?
O8 Dy4 O12 91.33(16) . . ?
O8 Dy4 O18 66.72(15) . . ?
O8 Dy4 O19 88.33(19) . . ?
O8 Dy4 O20 141.82(19) . . ?
O8 Dy4 O21 84.53(16) . . ?
O12 Dy4 Dy3 81.42(11) . . ?
O12 Dy4 Dy5 34.82(11) . . ?
O12 Dy4 N13 139.81(17) . . ?
O12 Dy4 O18 68.89(15) . . ?
O12 Dy4 O19 70.30(17) . . ?
O12 Dy4 O20 76.45(18) . . ?
O12 Dy4 O21 137.92(19) . . ?
O18 Dy4 Dy3 32.33(10) . . ?
O18 Dy4 Dy5 34.42(10) . . ?
O18 Dy4 N13 121.98(17) . . ?
O18 Dy4 O21 71.09(17) . . ?
O19 Dy4 Dy3 115.58(14) . . ?
O19 Dy4 Dy5 102.93(13) . . ?
O19 Dy4 N13 76.9(2) . . ?
O19 Dy4 O18 130.91(16) . . ?
O19 Dy4 O20 119.6(2) . . ?
O19 Dy4 O21 150.9(2) . . ?
O20 Dy4 Dy3 107.09(15) . . ?
O20 Dy4 Dy5 68.99(13) . . ?
O20 Dy4 N13 141.95(18) . . ?
O20 Dy4 O18 75.15(18) . . ?
O20 Dy4 O21 81.3(2) . . ?
O21 Dy4 Dy3 71.55(12) . . ?
O21 Dy4 Dy5 103.63(14) . . ?
O21 Dy4 N13 74.5(2) . . ?
C61 Dy5 Dy2 95.71(13) . . ?
C61 Dy5 Dy3 95.01(14) . . ?
Dy3 Dy5 Dy2 61.109(8) . . ?
N21 Dy5 C61 148.16(18) . . ?
N21 Dy5 Dy2 87.21(12) . . ?
N21 Dy5 Dy3 113.78(12) . . ?
N21 Dy5 O4 72.37(16) . . ?
N21 Dy5 O17 123.81(16) . . ?
O4 Dy5 C61 128.18(17) . . ?
O4 Dy5 Dy2 41.53(9) . . ?
O4 Dy5 Dy3 44.63(10) . . ?
O4 Dy5 O17 57.98(14) . . ?
O9 Dy5 C61 120.43(19) . . ?
O9 Dy5 Dy2 140.35(14) . . ?
O9 Dy5 Dy3 97.35(13) . . ?
O9 Dy5 N21 70.92(18) . . ?
O9 Dy5 O4 99.29(17) . . ?
O9 Dy5 O10 136.04(17) . . ?
O9 Dy5 O11 138.42(18) . . ?
O9 Dy5 O12 95.97(17) . . ?
O9 Dy5 O15 77.41(17) . . ?
O9 Dy5 O17 137.37(16) . . ?
O9 Dy5 O18 68.01(16) . . ?
O10 Dy5 C61 95.34(17) . . ?
O10 Dy5 Dy2 43.54(10) . . ?
O10 Dy5 Dy3 104.54(10) . . ?
O10 Dy5 N21 65.45(16) . . ?
O10 Dy5 O4 72.80(14) . . ?
O10 Dy5 O12 122.60(15) . . ?
O10 Dy5 O17 75.64(14) . . ?
O11 Dy5 C61 26.58(17) . . ?
O11 Dy5 Dy2 81.22(10) . . ?
O11 Dy5 Dy3 106.92(11) . . ?
O11 Dy5 N21 124.80(16) . . ?
O11 Dy5 O4 121.76(14) . . ?
O11 Dy5 O10 69.50(15) . . ?
O11 Dy5 O12 53.59(15) . . ?
O11 Dy5 O17 70.61(14) . . ?
O12 Dy5 C61 27.29(17) . . ?
O12 Dy5 Dy2 113.93(11) . . ?
O12 Dy5 Dy3 86.65(11) . . ?
O12 Dy5 N21 156.48(17) . . ?
O12 Dy5 O4 130.23(15) . . ?
O12 Dy5 O17 79.16(15) . . ?
O15 Dy5 C61 79.01(19) . . ?
O15 Dy5 Dy2 129.17(11) . . ?
O15 Dy5 Dy3 168.23(12) . . ?
O15 Dy5 N21 74.78(18) . . ?
O15 Dy5 O4 146.10(17) . . ?
O15 Dy5 O10 86.22(15) . . ?
O15 Dy5 O11 72.04(16) . . ?
O15 Dy5 O12 83.47(17) . . ?
O15 Dy5 O17 142.22(14) . . ?
O15 Dy5 O18 131.30(15) . . ?
O17 Dy5 C61 70.21(17) . . ?
O17 Dy5 Dy2 38.18(10) . . ?
O17 Dy5 Dy3 40.46(9) . . ?
O18 Dy5 C61 89.77(17) . . ?
O18 Dy5 Dy2 98.83(10) . . ?
O18 Dy5 Dy3 37.77(10) . . ?
O18 Dy5 N21 121.19(16) . . ?
O18 Dy5 O4 74.80(15) . . ?
O18 Dy5 O10 142.31(15) . . ?
O18 Dy5 O11 113.90(15) . . ?
O18 Dy5 O12 67.78(15) . . ?
O18 Dy5 O17 71.11(14) . . ?
C7 N1 Dy1 131.4(4) . . ?
C7 N1 N2 111.9(5) . . ?
N2 N1 Dy1 116.5(4) . . ?
C8 N2 N1 112.0(5) . . ?
C9 N3 Dy2 113.7(4) . . ?
C12 N3 C9 116.5(5) . . ?
C12 N3 Dy2 128.8(4) . . ?
C12 N4 C11 114.4(6) . . ?
C19 N5 Dy2 130.4(4) . . ?
C19 N5 N6 111.6(6) . . ?
N6 N5 Dy2 117.5(4) . . ?
C20 N6 N5 111.1(5) . . ?
C21 N7 Dy3 117.3(4) . . ?
C24 N7 C21 116.1(6) . . ?
C24 N7 Dy3 126.4(5) . . ?
C23 N8 C24 115.5(6) . . ?
C31 N9 Dy3 131.6(5) . . ?
C31 N9 N10 110.9(6) . . ?
N10 N9 Dy3 117.4(4) . . ?
C32 N10 N9 110.6(5) . . ?
C33 N11 Dy2 115.1(4) . . ?
C36 N11 C33 115.8(6) . . ?
C36 N11 Dy2 128.1(5) . . ?
C36 N12 C35 115.2(6) . . ?
C43 N13 Dy4 130.2(5) . . ?
C43 N13 N14 112.0(6) . . ?
N14 N13 Dy4 117.2(4) . . ?
C44 N14 N13 111.1(6) . . ?
C45 N15 C48 116.8(6) . . ?
C45 N15 Dy3 115.1(4) . . ?
C48 N15 Dy3 126.6(5) . . ?
C48 N16 C47 115.3(6) . . ?
C55 N21 Dy5 132.8(5) . . ?
C55 N21 N18 110.2(6) . . ?
N18 N21 Dy5 116.7(4) . . ?
C56 N18 N21 111.9(5) . . ?
C57 N19 Dy1 116.6(4) . . ?
C60 N19 C57 115.7(6) . . ?
C60 N19 Dy1 127.2(5) . . ?
C60 N20 C59 116.2(6) . . ?
C1 O1 Dy1 143.8(4) . . ?
Dy1 O1W H1WA 110.1 . . ?
Dy1 O1W H1WB 109.9 . . ?
H1WA O1W H1WB 103.9 . . ?
C8 O2 Dy1 118.0(4) . . ?
C8 O2 Dy2 116.1(4) . . ?
Dy1 O2 Dy2 118.79(18) . . ?
C13 O3 Dy2 143.5(5) . . ?
C20 O4 Dy2 114.4(4) . . ?
C20 O4 Dy3 117.2(4) . . ?
C20 O4 Dy5 132.7(4) . . ?
Dy2 O4 Dy3 95.79(14) . . ?
Dy2 O4 Dy5 96.81(14) . . ?
Dy5 O4 Dy3 92.31(14) . . ?
C70 O5 Dy3 140.8(4) . . ?
C32 O6 Dy2 125.2(4) . . ?
C32 O6 Dy3 119.1(4) . . ?
Dy3 O6 Dy2 104.30(16) . . ?
C37 O7 Dy4 140.7(4) . . ?
C44 O8 Dy3 119.3(4) . . ?
C44 O8 Dy4 118.5(4) . . ?
Dy4 O8 Dy3 111.25(18) . . ?
C49 O9 Dy5 137.4(5) . . ?
C56 O10 Dy1 112.2(4) . . ?
C56 O10 Dy2 118.2(4) . . ?
C56 O10 Dy5 115.7(4) . . ?
Dy1 O10 Dy2 106.59(15) . . ?
Dy5 O10 Dy1 106.04(17) . . ?
Dy5 O10 Dy2 96.50(15) . . ?
C61 O11 Dy1 149.8(4) . . ?
C61 O11 Dy5 96.7(4) . . ?
Dy1 O11 Dy5 113.47(19) . . ?
C61 O12 Dy4 139.2(4) . . ?
C61 O12 Dy5 94.6(4) . . ?
Dy4 O12 Dy5 111.53(17) . . ?
C62 O14 Dy1 135.6(5) . . ?
C62 O15 Dy5 131.8(4) . . ?
C62 O16 C63 118.3(7) . . ?
Dy2 O17 Dy3 105.13(16) . . ?
Dy2 O17 Dy5 100.16(16) . . ?
Dy2 O17 H17A 112.4 . . ?
Dy3 O17 Dy5 96.30(14) . . ?
Dy3 O17 H17A 113.4 . . ?
Dy5 O17 H17A 126.6 . . ?
Dy3 O18 Dy4 113.55(18) . . ?
Dy3 O18 Dy5 102.33(16) . . ?
Dy3 O18 H18 109.9 . . ?
Dy4 O18 H18 109.9 . . ?
Dy5 O18 Dy4 111.11(17) . . ?
Dy5 O18 H18 109.9 . . ?
C64 O19 Dy4 136.0(5) . . ?
C64 O19 H19A 110.2(15) . . ?
Dy4 O19 H19A 113.8(15) . . ?
C66 O20 Dy4 133.9(5) . . ?
C66 O20 H20 109.6(15) . . ?
Dy4 O20 H20 116.5(15) . . ?
C65 O21 Dy4 136.4(5) . . ?
C65 O21 H21 108.9(14) . . ?
Dy4 O21 H21 114.6(14) . . ?
H67A C67 H67B 109.5 . . ?
H67A C67 H67C 109.5 . . ?
H67B C67 H67C 109.5 . . ?
O22 C67 H67A 109.5 . . ?
O22 C67 H67B 109.5 . . ?
O22 C67 H67C 109.5 . . ?
C67 O22 H22A 109.5 . . ?
H69A C69 H69B 109.5 . . ?
H69A C69 H69C 109.5 . . ?
H69B C69 H69C 109.5 . . ?
O24 C69 H69A 109.5 . . ?
O24 C69 H69B 109.5 . . ?
O24 C69 H69C 109.5 . . ?
C69 O24 H24A 109.5 . . ?
H2WA O2W H2WB 104.6 . . ?
H3WA O3W H3WB 104.5 . . ?
H7WA O7W H7WB 104.5 . . ?
C71 O27 H27 109.5 . . ?
O27 C71 H71A 109.5 . . ?
O27 C71 H71B 109.5 . . ?
O27 C71 H71C 109.5 . . ?
H71A C71 H71B 109.5 . . ?
H71A C71 H71C 109.5 . . ?
H71B C71 H71C 109.5 . . ?
H6WA O6W H6WB 104.5 . . ?

loop_
_geom_bond_atom_site_label_1
_geom_bond_atom_site_label_2
_geom_bond_distance
_geom_bond_site_symmetry_2
_geom_bond_publ_flag
C1 C2 1.406(11) . ?
C1 C6 1.439(10) . ?
C1 O1 1.291(8) . ?
C2 H2 0.9500 . ?
C2 C3 1.376(12) . ?
C3 C4 1.372(14) . ?
C3 F1 1.348(10) . ?
C4 H4 0.9500 . ?
C4 C5 1.375(13) . ?
C5 H5 0.9500 . ?
C5 C6 1.397(10) . ?
C6 C7 1.425(10) . ?
C7 H7 0.9500 . ?
C7 N1 1.288(8) . ?
C8 C9 1.474(9) . ?
C8 N2 1.297(8) . ?
C8 O2 1.307(8) . ?
C9 C10 1.385(9) . ?
C9 N3 1.350(8) . ?
C10 H10 0.9500 . ?
C10 C11 1.362(10) . ?
C11 H11 0.9500 . ?
C11 N4 1.331(9) . ?
C12 H12 0.9500 . ?
C12 N3 1.340(8) . ?
C12 N4 1.329(9) . ?
C13 C14 1.418(10) . ?
C13 C18 1.417(11) . ?
C13 O3 1.293(9) . ?
C14 H14 0.9500 . ?
C14 C15 1.351(13) . ?
C15 C16 1.384(14) . ?
C15 F2 1.360(9) . ?
C16 H16 0.9500 . ?
C16 C17 1.368(12) . ?
C17 H17 0.9500 . ?
C17 C18 1.414(11) . ?
C18 C19 1.429(10) . ?
C19 H19 0.9500 . ?
C19 N5 1.303(9) . ?
C20 C21 1.494(9) . ?
C20 N6 1.285(9) . ?
C20 O4 1.294(8) . ?
C21 C22 1.386(10) . ?
C21 N7 1.339(9) . ?
C22 H22 0.9500 . ?
C22 C23 1.375(10) . ?
C23 H23 0.9500 . ?
C23 N8 1.319(10) . ?
C24 H24 0.9500 . ?
C24 N7 1.333(8) . ?
C24 N8 1.330(9) . ?
C26 H26 0.9500 . ?
C26 C27 1.359(11) . ?
C26 C70 1.410(10) . ?
C27 C28 1.362(13) . ?
C27 F3 1.362(9) . ?
C28 H28 0.9500 . ?
C28 C29 1.372(12) . ?
C29 H29 0.9500 . ?
C29 C30 1.410(10) . ?
C30 C31 1.447(10) . ?
C30 C70 1.406(10) . ?
C31 H31 0.9500 . ?
C31 N9 1.285(9) . ?
C32 C33 1.488(9) . ?
C32 N10 1.295(8) . ?
C32 O6 1.296(8) . ?
C33 C34 1.374(10) . ?
C33 N11 1.341(8) . ?
C34 H34 0.9500 . ?
C34 C35 1.375(11) . ?
C35 H35 0.9500 . ?
C35 N12 1.343(10) . ?
C36 H36 0.9500 . ?
C36 N11 1.340(9) . ?
C36 N12 1.321(10) . ?
C37 C38 1.402(9) . ?
C37 C42 1.434(10) . ?
C37 O7 1.295(8) . ?
C38 H38 0.9500 . ?
C38 C39 1.377(10) . ?
C39 C40 1.372(11) . ?
C39 F4 1.368(8) . ?
C40 H40 0.9500 . ?
C40 C41 1.382(11) . ?
C41 H41 0.9500 . ?
C41 C42 1.392(10) . ?
C42 C43 1.432(10) . ?
C43 H43 0.9500 . ?
C43 N13 1.287(9) . ?
C44 C45 1.492(9) . ?
C44 N14 1.270(9) . ?
C44 O8 1.301(8) . ?
C45 C46 1.381(10) . ?
C45 N15 1.326(9) . ?
C46 H46 0.9500 . ?
C46 C47 1.366(11) . ?
C47 H47 0.9500 . ?
C47 N16 1.342(10) . ?
C48 H48 0.9500 . ?
C48 N15 1.337(9) . ?
C48 N16 1.323(10) . ?
C49 C50 1.408(10) . ?
C49 C54 1.391(11) . ?
C49 O9 1.310(9) . ?
C50 H50 0.9500 . ?
C50 C51 1.367(12) . ?
C51 C52 1.354(12) . ?
C51 F5 1.366(8) . ?
C52 H52 0.9500 . ?
C52 C53 1.387(10) . ?
C53 H53 0.9500 . ?
C53 C54 1.413(10) . ?
C54 C55 1.451(10) . ?
C55 H55 0.9500 . ?
C55 N21 1.291(9) . ?
C56 C57 1.484(9) . ?
C56 N18 1.291(8) . ?
C56 O10 1.315(8) . ?
C57 C58 1.376(10) . ?
C57 N19 1.344(9) . ?
C58 H58 0.9500 . ?
C58 C59 1.387(10) . ?
C59 H59 0.9500 . ?
C59 N20 1.335(10) . ?
C60 H60 0.9500 . ?
C60 N19 1.337(9) . ?
C60 N20 1.325(10) . ?
C61 Dy5 2.853(7) . ?
C61 O11 1.285(8) . ?
C61 O12 1.312(8) . ?
C61 O13 1.248(9) . ?
C62 O14 1.247(8) . ?
C62 O15 1.259(8) . ?
C62 O16 1.362(9) . ?
C63 H63A 0.9800 . ?
C63 H63B 0.9800 . ?
C63 H63C 0.9800 . ?
C63 O16 1.397(11) . ?
C64 H64A 0.9800 . ?
C64 H64B 0.9800 . ?
C64 H64C 0.9800 . ?
C64 O19 1.415(11) . ?
C65 H65A 0.9800 . ?
C65 H65B 0.9800 . ?
C65 H65C 0.9800 . ?
C65 O21 1.396(7) . ?
C66 H66A 0.9800 . ?
C66 H66B 0.9800 . ?
C66 H66C 0.9800 . ?
C66 O20 1.414(9) . ?
C70 O5 1.323(8) . ?
Dy1 Dy5 3.9407(4) . ?
Dy1 N1 2.481(5) . ?
Dy1 N19 2.548(6) . ?
Dy1 O1 2.205(5) . ?
Dy1 O1W 2.342(5) . ?
Dy1 O2 2.336(4) . ?
Dy1 O10 2.523(4) . ?
Dy1 O11 2.311(4) . ?
Dy1 O14 2.346(5) . ?
Dy2 Dy3 3.7513(4) . ?
Dy2 Dy5 3.7270(4) . ?
Dy2 N3 2.568(5) . ?
Dy2 N5 2.500(6) . ?
Dy2 N11 2.690(5) . ?
Dy2 O2 2.421(4) . ?
Dy2 O3 2.199(5) . ?
Dy2 O4 2.489(4) . ?
Dy2 O6 2.384(4) . ?
Dy2 O10 2.584(4) . ?
Dy2 O17 2.341(4) . ?
Dy3 Dy4 3.9240(4) . ?
Dy3 Dy5 3.6511(4) . ?
Dy3 N7 2.696(5) . ?
Dy3 N9 2.513(5) . ?
Dy3 N15 2.577(6) . ?
Dy3 O4 2.567(4) . ?
Dy3 O5 2.276(4) . ?
Dy3 O6 2.367(4) . ?
Dy3 O8 2.401(4) . ?
Dy3 O17 2.384(4) . ?
Dy3 O18 2.289(4) . ?
Dy4 Dy5 3.9575(4) . ?
Dy4 N13 2.495(6) . ?
Dy4 O7 2.210(5) . ?
Dy4 O8 2.353(4) . ?
Dy4 O12 2.357(5) . ?
Dy4 O18 2.401(5) . ?
Dy4 O19 2.379(5) . ?
Dy4 O20 2.399(5) . ?
Dy4 O21 2.412(4) . ?
Dy5 N21 2.493(6) . ?
Dy5 O4 2.495(4) . ?
Dy5 O9 2.279(5) . ?
Dy5 O10 2.409(4) . ?
Dy5 O11 2.402(4) . ?
Dy5 O12 2.429(5) . ?
Dy5 O15 2.356(5) . ?
Dy5 O17 2.517(4) . ?
Dy5 O18 2.398(4) . ?
N1 N2 1.403(8) . ?
N5 N6 1.423(7) . ?
N9 N10 1.408(8) . ?
N13 N14 1.410(8) . ?
N21 N18 1.422(8) . ?
O1W H1WA 0.8623 . ?
O1W H1WB 0.8624 . ?
O17 H17A 1.0000 . ?
O18 H18 1.0000 . ?
O19 H19A 0.852(10) . ?
O20 H20 0.853(10) . ?
O21 H21 0.850(10) . ?
C67 H67A 0.9800 . ?
C67 H67B 0.9800 . ?
C67 H67C 0.9800 . ?
C67 O22 1.380(16) . ?
O22 H22A 0.8400 . ?
C69 H69A 0.9800 . ?
C69 H69B 0.9800 . ?
C69 H69C 0.9800 . ?
C69 O24 1.351(15) . ?
O24 H24A 0.8400 . ?
O2W H2WA 0.8689 . ?
O2W H2WB 0.8698 . ?
O3W H3WA 0.8697 . ?
O3W H3WB 0.8692 . ?
O7W H7WA 0.8503 . ?
O7W H7WB 0.8502 . ?
O27 H27 0.8400 . ?
O27 C71 1.443(9) . ?
C71 H71A 0.9800 . ?
C71 H71B 0.9800 . ?
C71 H71C 0.9800 . ?
O6W H6WA 0.8698 . ?
O6W H6WB 0.8699 . ?

loop_
_geom_hbond_atom_site_label_D
_geom_hbond_atom_site_label_H
_geom_hbond_atom_site_label_A
_geom_hbond_distance_DH
_geom_hbond_distance_HA
_geom_hbond_distance_DA
_geom_hbond_angle_DHA
_geom_hbond_site_symmetry_A
_geom_hbond_publ_flag
O1W H1WA O2W 0.86 1.89 2.690(10) 153.3 . yes
O1W H1WB O13 0.86 2.02 2.799(7) 150.6 . yes
O21 H21 O5 0.850(10) 1.858(17) 2.675(7) 161(4) . yes
O22 H22A O15 0.84 1.97 2.805(9) 174.7 . yes
O24 H24A O27 0.84 1.97 2.764(17) 158.4 . yes
O2W H2WA O3W 0.87 1.85 2.71(3) 170.2 . yes
O19 H19A O13 0.852(10) 1.74(3) 2.572(7) 163(9) . yes
O20 H20 O9 0.853(10) 1.97(7) 2.781(8) 157(16) . yes

loop_
_geom_torsion_atom_site_label_1
_geom_torsion_atom_site_label_2
_geom_torsion_atom_site_label_3
_geom_torsion_atom_site_label_4
_geom_torsion
_geom_torsion_site_symmetry_1
_geom_torsion_site_symmetry_2
_geom_torsion_site_symmetry_3
_geom_torsion_site_symmetry_4
_geom_torsion_publ_flag
C1 C2 C3 C4 -3(2) . . . . ?
C1 C2 C3 F1 179.6(11) . . . . ?
C1 C6 C7 N1 -5.9(12) . . . . ?
C2 C1 C6 C5 1.4(12) . . . . ?
C2 C1 C6 C7 -176.2(8) . . . . ?
C2 C1 O1 Dy1 -180.0(7) . . . . ?
C2 C3 C4 C5 4(2) . . . . ?
C3 C4 C5 C6 -2.6(17) . . . . ?
C4 C5 C6 C1 0.0(15) . . . . ?
C4 C5 C6 C7 177.7(9) . . . . ?
C5 C6 C7 N1 176.6(8) . . . . ?
C6 C1 C2 C3 -0.1(14) . . . . ?
C6 C1 O1 Dy1 -2.1(13) . . . . ?
C6 C7 N1 Dy1 2.0(11) . . . . ?
C6 C7 N1 N2 176.6(7) . . . . ?
C7 N1 N2 C8 177.7(6) . . . . ?
C8 C9 C10 C11 -174.4(7) . . . . ?
C8 C9 N3 C12 176.0(6) . . . . ?
C8 C9 N3 Dy2 -14.4(7) . . . . ?
C9 C8 N2 N1 177.3(6) . . . . ?
C9 C8 O2 Dy1 -170.2(4) . . . . ?
C9 C8 O2 Dy2 39.5(7) . . . . ?
C9 C10 C11 N4 -0.2(11) . . . . ?
C10 C9 N3 C12 -1.2(10) . . . . ?
C10 C9 N3 Dy2 168.5(5) . . . . ?
C10 C11 N4 C12 -3.2(11) . . . . ?
C13 C14 C15 C16 0.2(15) . . . . ?
C13 C14 C15 F2 -178.6(8) . . . . ?
C13 C18 C19 N5 -0.1(12) . . . . ?
C14 C13 C18 C17 2.1(11) . . . . ?
C14 C13 C18 C19 -179.8(7) . . . . ?
C14 C13 O3 Dy2 168.3(5) . . . . ?
C14 C15 C16 C17 1.1(17) . . . . ?
C15 C16 C17 C18 -0.7(15) . . . . ?
C16 C17 C18 C13 -0.9(13) . . . . ?
C16 C17 C18 C19 -179.1(9) . . . . ?
C17 C18 C19 N5 178.0(7) . . . . ?
C18 C13 C14 C15 -1.8(12) . . . . ?
C18 C13 O3 Dy2 -11.4(12) . . . . ?
C18 C19 N5 Dy2 8.2(11) . . . . ?
C18 C19 N5 N6 179.1(6) . . . . ?
C19 N5 N6 C20 170.5(6) . . . . ?
C20 C21 C22 C23 177.9(6) . . . . ?
C20 C21 N7 C24 -178.9(6) . . . . ?
C20 C21 N7 Dy3 5.8(7) . . . . ?
C21 C20 N6 N5 174.2(5) . . . . ?
C21 C20 O4 Dy2 -156.1(4) . . . . ?
C21 C20 O4 Dy3 -45.1(6) . . . . ?
C21 C20 O4 Dy5 77.3(7) . . . . ?
C21 C22 C23 N8 1.5(11) . . . . ?
C22 C21 N7 C24 1.2(9) . . . . ?
C22 C21 N7 Dy3 -174.1(5) . . . . ?
C22 C23 N8 C24 0.0(11) . . . . ?
C26 C27 C28 C29 -0.8(17) . . . . ?
C26 C70 O5 Dy3 -167.2(5) . . . . ?
C27 C26 C70 C30 2.7(12) . . . . ?
C27 C26 C70 O5 -175.6(8) . . . . ?
C27 C28 C29 C30 0.7(16) . . . . ?
C28 C29 C30 C31 -178.2(9) . . . . ?
C28 C29 C30 C70 1.0(15) . . . . ?
C29 C30 C31 N9 176.3(8) . . . . ?
C29 C30 C70 C26 -2.7(12) . . . . ?
C29 C30 C70 O5 175.5(8) . . . . ?
C30 C31 N9 Dy3 3.9(11) . . . . ?
C30 C31 N9 N10 -176.9(7) . . . . ?
C30 C70 O5 Dy3 14.6(12) . . . . ?
C31 C30 C70 C26 176.5(7) . . . . ?
C31 C30 C70 O5 -5.3(12) . . . . ?
C31 N9 N10 C32 169.5(6) . . . . ?
C32 C33 C34 C35 175.4(7) . . . . ?
C32 C33 N11 C36 -174.3(6) . . . . ?
C32 C33 N11 Dy2 16.2(7) . . . . ?
C33 C32 N10 N9 -178.7(5) . . . . ?
C33 C32 O6 Dy2 -30.8(7) . . . . ?
C33 C32 O6 Dy3 -168.4(4) . . . . ?
C33 C34 C35 N12 -0.3(13) . . . . ?
C34 C33 N11 C36 3.2(10) . . . . ?
C34 C33 N11 Dy2 -166.3(5) . . . . ?
C34 C35 N12 C36 0.8(13) . . . . ?
C37 C38 C39 C40 -0.1(11) . . . . ?
C37 C38 C39 F4 179.3(6) . . . . ?
C37 C42 C43 N13 7.8(12) . . . . ?
C38 C37 C42 C41 -0.1(10) . . . . ?
C38 C37 C42 C43 -178.2(7) . . . . ?
C38 C37 O7 Dy4 153.1(5) . . . . ?
C38 C39 C40 C41 0.7(11) . . . . ?
C39 C40 C41 C42 -1.0(12) . . . . ?
C40 C41 C42 C37 0.8(12) . . . . ?
C40 C41 C42 C43 179.0(7) . . . . ?
C41 C42 C43 N13 -170.2(7) . . . . ?
C42 C37 C38 C39 -0.2(10) . . . . ?
C42 C37 O7 Dy4 -25.7(11) . . . . ?
C42 C43 N13 Dy4 3.1(11) . . . . ?
C42 C43 N13 N14 173.9(7) . . . . ?
C43 N13 N14 C44 -166.4(6) . . . . ?
C44 C45 C46 C47 -178.4(8) . . . . ?
C44 C45 N15 C48 178.8(6) . . . . ?
C44 C45 N15 Dy3 11.4(7) . . . . ?
C45 C44 N14 N13 172.3(6) . . . . ?
C45 C44 O8 Dy3 -35.9(7) . . . . ?
C45 C44 O8 Dy4 -176.8(4) . . . . ?
C45 C46 C47 N16 0.5(14) . . . . ?
C46 C45 N15 C48 1.4(10) . . . . ?
C46 C45 N15 Dy3 -166.0(6) . . . . ?
C46 C47 N16 C48 0.0(13) . . . . ?
C49 C50 C51 C52 0.6(13) . . . . ?
C49 C50 C51 F5 -179.4(7) . . . . ?
C49 C54 C55 N21 -16.0(11) . . . . ?
C50 C49 C54 C53 -3.2(10) . . . . ?
C50 C49 C54 C55 176.9(7) . . . . ?
C50 C49 O9 Dy5 -142.9(6) . . . . ?
C50 C51 C52 C53 -0.3(12) . . . . ?
C51 C52 C53 C54 -1.8(11) . . . . ?
C52 C53 C54 C49 3.6(11) . . . . ?
C52 C53 C54 C55 -176.4(7) . . . . ?
C53 C54 C55 N21 164.0(7) . . . . ?
C54 C49 C50 C51 1.2(11) . . . . ?
C54 C49 O9 Dy5 37.0(11) . . . . ?
C54 C55 N21 Dy5 6.8(10) . . . . ?
C54 C55 N21 N18 -179.0(6) . . . . ?
C55 N21 N18 C56 175.8(5) . . . . ?
C56 C57 C58 C59 178.2(6) . . . . ?
C56 C57 N19 C60 -179.0(6) . . . . ?
C56 C57 N19 Dy1 8.4(7) . . . . ?
C57 C56 N18 N21 176.1(5) . . . . ?
C57 C56 O10 Dy1 -43.6(6) . . . . ?
C57 C56 O10 Dy2 81.0(6) . . . . ?
C57 C56 O10 Dy5 -165.4(4) . . . . ?
C57 C58 C59 N20 1.2(11) . . . . ?
C58 C57 N19 C60 2.2(9) . . . . ?
C58 C57 N19 Dy1 -170.5(5) . . . . ?
C58 C59 N20 C60 1.3(11) . . . . ?
C70 C26 C27 C28 -0.9(15) . . . . ?
C70 C26 C27 F3 178.6(8) . . . . ?
C70 C30 C31 N9 -2.9(13) . . . . ?
Dy1 N1 N2 C8 -6.8(7) . . . . ?
Dy2 N5 N6 C20 -17.3(7) . . . . ?
Dy3 N9 N10 C32 -11.2(7) . . . . ?
Dy4 N13 N14 C44 5.7(7) . . . . ?
Dy5 C61 O11 Dy1 175.6(9) . . . . ?
Dy5 C61 O12 Dy4 -131.1(6) . . . . ?
Dy5 N21 N18 C56 -9.0(6) . . . . ?
F1 C3 C4 C5 -178.3(12) . . . . ?
F2 C15 C16 C17 179.9(9) . . . . ?
F3 C27 C28 C29 179.7(10) . . . . ?
F4 C39 C40 C41 -178.6(7) . . . . ?
F5 C51 C52 C53 179.7(7) . . . . ?
N2 C8 C9 C10 -15.4(10) . . . . ?
N2 C8 C9 N3 167.5(6) . . . . ?
N2 C8 O2 Dy1 6.8(9) . . . . ?
N2 C8 O2 Dy2 -143.5(6) . . . . ?
N3 C9 C10 C11 2.5(10) . . . . ?
N3 C12 N4 C11 4.9(10) . . . . ?
N4 C12 N3 C9 -2.8(10) . . . . ?
N4 C12 N3 Dy2 -170.6(5) . . . . ?
N6 C20 C21 C22 27.7(9) . . . . ?
N6 C20 C21 N7 -152.2(6) . . . . ?
N6 C20 O4 Dy2 20.5(8) . . . . ?
N6 C20 O4 Dy3 131.5(6) . . . . ?
N6 C20 O4 Dy5 -106.1(7) . . . . ?
N7 C21 C22 C23 -2.2(10) . . . . ?
N7 C24 N8 C23 -1.1(11) . . . . ?
N8 C24 N7 C21 0.5(10) . . . . ?
N8 C24 N7 Dy3 175.3(5) . . . . ?
N10 C32 C33 C34 5.8(10) . . . . ?
N10 C32 C33 N11 -176.7(6) . . . . ?
N10 C32 O6 Dy2 151.9(5) . . . . ?
N10 C32 O6 Dy3 14.3(9) . . . . ?
N11 C33 C34 C35 -1.8(11) . . . . ?
N11 C36 N12 C35 0.8(12) . . . . ?
N12 C36 N11 C33 -2.8(12) . . . . ?
N12 C36 N11 Dy2 165.1(6) . . . . ?
N14 C44 C45 C46 15.6(10) . . . . ?
N14 C44 C45 N15 -161.7(6) . . . . ?
N14 C44 O8 Dy3 139.4(6) . . . . ?
N14 C44 O8 Dy4 -1.5(9) . . . . ?
N15 C45 C46 C47 -1.2(12) . . . . ?
N15 C48 N16 C47 0.3(12) . . . . ?
N16 C48 N15 C45 -1.0(11) . . . . ?
N16 C48 N15 Dy3 164.8(6) . . . . ?
N18 C56 C57 C58 23.7(9) . . . . ?
N18 C56 C57 N19 -155.2(6) . . . . ?
N18 C56 O10 Dy1 135.5(6) . . . . ?
N18 C56 O10 Dy2 -99.8(7) . . . . ?
N18 C56 O10 Dy5 13.7(8) . . . . ?
N19 C57 C58 C59 -3.0(10) . . . . ?
N19 C60 N20 C59 -2.4(11) . . . . ?
N20 C60 N19 C57 0.7(10) . . . . ?
N20 C60 N19 Dy1 172.4(5) . . . . ?
O1 C1 C2 C3 177.8(10) . . . . ?
O1 C1 C6 C5 -176.5(8) . . . . ?
O1 C1 C6 C7 5.9(12) . . . . ?
O2 C8 C9 C10 161.9(7) . . . . ?
O2 C8 C9 N3 -15.2(9) . . . . ?
O2 C8 N2 N1 0.4(10) . . . . ?
O3 C13 C14 C15 178.5(8) . . . . ?
O3 C13 C18 C17 -178.2(7) . . . . ?
O3 C13 C18 C19 -0.1(12) . . . . ?
O4 C20 C21 C22 -155.3(6) . . . . ?
O4 C20 C21 N7 24.8(8) . . . . ?
O4 C20 N6 N5 -2.4(9) . . . . ?
O6 C32 C33 C34 -171.7(6) . . . . ?
O6 C32 C33 N11 5.7(8) . . . . ?
O6 C32 N10 N9 -1.4(9) . . . . ?
O7 C37 C38 C39 -179.0(6) . . . . ?
O7 C37 C42 C41 178.6(7) . . . . ?
O7 C37 C42 C43 0.6(11) . . . . ?
O8 C44 C45 C46 -168.5(7) . . . . ?
O8 C44 C45 N15 14.2(9) . . . . ?
O8 C44 N14 N13 -3.0(10) . . . . ?
O9 C49 C50 C51 -178.9(7) . . . . ?
O9 C49 C54 C53 176.9(7) . . . . ?
O9 C49 C54 C55 -3.1(11) . . . . ?
O10 C56 C57 C58 -157.0(6) . . . . ?
O10 C56 C57 N19 24.1(8) . . . . ?
O10 C56 N18 N21 -3.0(9) . . . . ?
O11 C61 O12 Dy4 -141.3(5) . . . . ?
O11 C61 O12 Dy5 -10.2(6) . . . . ?
O12 C61 O11 Dy1 -174.0(5) . . . . ?
O12 C61 O11 Dy5 10.4(6) . . . . ?
O13 C61 O11 Dy1 8.6(13) . . . . ?
O13 C61 O11 Dy5 -167.0(6) . . . . ?
O13 C61 O12 Dy4 36.1(11) . . . . ?
O13 C61 O12 Dy5 167.2(6) . . . . ?
O14 C62 O15 Dy5 -5.1(12) . . . . ?
O14 C62 O16 C63 5.2(13) . . . . ?
O15 C62 O14 Dy1 41.2(12) . . . . ?
O15 C62 O16 C63 -174.8(9) . . . . ?
O16 C62 O14 Dy1 -138.9(6) . . . . ?
O16 C62 O15 Dy5 175.0(5) . . . . ?
